data_7710931
loop_
_publ_author_name
'Zhu, Xiancui'
'He, Jinqiang'
'Yang, Yuanqing'
'Zhou, Shuangliu'
'Wei, Yun'
'Wang, Shaowu'

_publ_section_title
;
 Synthesis of rare-earth metal complexes with a morpholine-functionalized
 \b-diketiminato ligand and their catalytic activities towards C--O and
 C--N bond formation
;
_journal_name_full 'Dalton Transactions'
_journal_paper_doi 10.1039/D2DT02053J
_journal_year 2022
_chemical_formula_moiety 'C81 H121 Cl N9 O3 Si6 Sm3, C16 H31 Li O4'
_chemical_formula_sum 'C97 H152 Cl Li N9 O7 Si6 Sm3'
_chemical_formula_weight 2218.25
_space_group_crystal_system triclinic
_space_group_IT_number 2
_space_group_name_Hall '-P 1'
_space_group_name_H-M_alt 'P -1'
_atom_sites_solution_hydrogens geom
_audit_block_doi 10.5517/ccdc.csd.cc28p415
_audit_creation_date 2019-12-13
_audit_creation_method
;
Olex2 1.2
(compiled 2018.05.29 svn.r3508 for OlexSys, GUI svn.r5506)
;
_audit_update_record
;
2021-08-26 deposited with the CCDC.	2022-07-28 downloaded from the CCDC.
;
_cell_angle_alpha 67.0740(10)
_cell_angle_beta 83.8230(10)
_cell_angle_gamma 61.8000(10)
_cell_formula_units_Z 2
_cell_length_a 19.8895(16)
_cell_length_b 20.3112(17)
_cell_length_c 21.6747(18)
_cell_measurement_reflns_used 9852
_cell_measurement_temperature 298.15
_cell_measurement_theta_max 23.349
_cell_measurement_theta_min 2.178
_cell_volume 7075.6(10)
_computing_cell_refinement 'SAINT v8.34A (Bruker, 2013)'
_computing_data_collection 'SAINT v8.34A (Bruker, 2013)'
_computing_data_reduction 'SAINT v8.34A (Bruker, 2013)'
_computing_molecular_graphics 'Olex2 (Dolomanov et al., 2009)'
_computing_publication_material 'Olex2 (Dolomanov et al., 2009)'
_computing_structure_refinement 'ShelXL (Sheldrick, 2015)'
_computing_structure_solution 'SHELXT 2014/4 (Sheldrick, 2014)'
_diffrn_ambient_temperature 298.15
_diffrn_measured_fraction_theta_full 0.998
_diffrn_measured_fraction_theta_max 0.985
_diffrn_measurement_device_type 'Bruker APEX-II CCD'
_diffrn_measurement_method '\f and \w scans'
_diffrn_radiation_type MoK\a
_diffrn_radiation_wavelength 0.71073
_diffrn_reflns_av_R_equivalents 0.0642
_diffrn_reflns_av_unetI/netI 0.0939
_diffrn_reflns_Laue_measured_fraction_full 0.998
_diffrn_reflns_Laue_measured_fraction_max 0.985
_diffrn_reflns_limit_h_max 25
_diffrn_reflns_limit_h_min -25
_diffrn_reflns_limit_k_max 26
_diffrn_reflns_limit_k_min -26
_diffrn_reflns_limit_l_max 27
_diffrn_reflns_limit_l_min -28
_diffrn_reflns_number 83569
_diffrn_reflns_point_group_measured_fraction_full 0.998
_diffrn_reflns_point_group_measured_fraction_max 0.985
_diffrn_reflns_theta_full 25.242
_diffrn_reflns_theta_max 27.476
_diffrn_reflns_theta_min 1.025
_diffrn_standards_number 0
_exptl_absorpt_coefficient_mu 1.339
_exptl_absorpt_correction_T_max 0.7456
_exptl_absorpt_correction_T_min 0.3216
_exptl_absorpt_correction_type multi-scan
_exptl_absorpt_process_details
'SADABS-2014/5 (Bruker,2014/5) was used for absorption correction. wR2(int) was 0.1097 before and 0.0545 after correction. The Ratio of minimum to maximum transmission is 0.4313. The \l/2 correction factor is 0.00150.'
_exptl_crystal_colour 'clear light yellow'
_exptl_crystal_colour_lustre clear
_exptl_crystal_colour_modifier light
_exptl_crystal_colour_primary yellow
_exptl_crystal_density_diffrn 1.041
_exptl_crystal_description block
_exptl_crystal_F_000 2286
_exptl_crystal_size_max 0.12
_exptl_crystal_size_mid 0.11
_exptl_crystal_size_min 0.1
_refine_diff_density_max 2.063
_refine_diff_density_min -0.642
_refine_diff_density_rms 0.095
_refine_ls_extinction_method none
_refine_ls_goodness_of_fit_ref 0.995
_refine_ls_hydrogen_treatment constr
_refine_ls_matrix_type full
_refine_ls_number_parameters 1147
_refine_ls_number_reflns 31916
_refine_ls_number_restraints 424
_refine_ls_restrained_S_all 1.007
_refine_ls_R_factor_all 0.1265
_refine_ls_R_factor_gt 0.0587
_refine_ls_shift/su_max 0.008
_refine_ls_shift/su_mean 0.000
_refine_ls_structure_factor_coef Fsqd
_refine_ls_weighting_details 'w=1/[\s^2^(Fo^2^)+(0.0785P)^2^] where P=(Fo^2^+2Fc^2^)/3'
_refine_ls_weighting_scheme calc
_refine_ls_wR_factor_gt 0.1378
_refine_ls_wR_factor_ref 0.1675
_reflns_Friedel_coverage 0.000
_reflns_number_gt 16547
_reflns_number_total 31916
_reflns_threshold_expression 'I > 2\s(I)'
_cod_data_source_file d2dt02053j2.cif
_cod_data_source_block 1b
_cod_database_code 7710931
_shelx_shelxl_version_number 2018/3
_shelx_space_group_comment
;
The symmetry employed for this shelxl refinement is uniquely defined
by the following loop, which should always be used as a source of
symmetry information in preference to the above space-group names.
They are only intended as comments.
;
_shelx_estimated_absorpt_t_max 0.878
_shelx_estimated_absorpt_t_min 0.856
_olex2_refinement_description
;
1. Fixed Uiso
 At 1.2 times of:
  All C(H) groups, All C(H,H) groups
 At 1.5 times of:
  All C(H,H,H) groups
2. Restrained distances
 O6-C93 = O6-C90 = O5-C89 = O5-C86 = O4-C82 = O4-C85 = O7-C97 = O7-C94
 1.43 with sigma of 0.01
 C83-C82 = C84-C83 = C84-C85 = C97-C96 = C96-C95 = C94-C95 = C92-C93 = C91-C92
 = C91-C90 = C88-C89 = C88-C87 = C87-C86
 1.54 with sigma of 0.01
 C93-C91 = C90-C92 = C89-C87 = C86-C88 = C85-C83 = C84-C82 = C97-C95 = C94-C96
 2.52 with sigma of 0.01
 C59-C58
 1.54 with sigma of 0.01
 C60-C58
 1.54 with sigma of 0.01
 C60-C59
 2.52 with sigma of 0.01
 O5-Li1 \\sim O4-Li1 \\sim O7-Li1 \\sim O6-Li1
 with sigma of 0.02
 O7-O4 \\sim O7-O5 \\sim O7-O6 \\sim O4-O5 \\sim O4-O6 \\sim O5-O6
 with sigma of 0.02
3. Uiso/Uaniso restraints and constraints
C53 \\sim C58 \\sim C59 \\sim C60 \\sim C13: within 2A with sigma of 0.01 and
sigma for terminal atoms of 0.02
Li1 \\sim O4 \\sim C85 \\sim C82 \\sim C84 \\sim C83 \\sim O5 \\sim O6 \\sim O7
\\sim C86 \\sim C89 \\sim C93 \\sim C90 \\sim C97 \\sim C94 \\sim C87 \\sim C88
\\sim C92 \\sim C91 \\sim C96 \\sim C95: within 2A with sigma of 0.01 and sigma
for terminal atoms of 0.02
4. Rigid body (RIGU) restrains
 Li1, O4, C85, C82, C84, C83, O7, O6, O5, C97, C94, C93, C90, C86, C89, C96,
 C95, C92, C91, C87, C88
 with sigma for 1-2 distances of 0.001 and sigma for 1-3 distances of 0.002
 C53, C58, C59, C60
 with sigma for 1-2 distances of 0.001 and sigma for 1-3 distances of 0.002
 C15, C19, C20, C21
 with sigma for 1-2 distances of 0.001 and sigma for 1-3 distances of 0.002
5.a Ternary CH refined with riding coordinates:
 C61(H61), C37(H37), C16(H16), C19(H19), C40(H40), C58(H58)
5.b Secondary CH2 refined with riding coordinates:
 C44(H44A,H44B), C82(H82A,H82B), C86(H86A,H86B), C83(H83A,H83B), C84(H84A,
 H84B), C89(H89A,H89B), C87(H87A,H87B), C96(H96A,H96B), C97(H97A,H97B),
 C93(H93A,H93B), C94(H94A,H94B), C90(H90A,H90B), C88(H88A,H88B), C91(H91A,H91B),
  C95(H95A,H95B), C92(H92A,H92B)
5.c Aromatic/amide H refined with riding coordinates:
 C2(H2), C23(H23), C56(H56), C7(H7), C55(H55), C46(H46), C49(H49), C48(H48),
 C47(H47), C27(H27), C33(H33), C25(H25), C54(H54), C4(H4), C5(H5), C12(H12),
 C6(H6), C28(H28), C13(H13), C26(H26), C14(H14), C35(H35), C34(H34), C85(H85)
5.d Idealised Me refined as rotating group:
 C70(H70A,H70B,H70C), C77(H77A,H77B,H77C), C64(H64A,H64B,H64C), C38(H38A,H38B,
 H38C), C69(H69A,H69B,H69C), C65(H65A,H65B,H65C), C74(H74A,H74B,H74C), C71(H71A,
 H71B,H71C), C80(H80A,H80B,H80C), C66(H66A,H66B,H66C), C62(H62A,H62B,H62C),
 C63(H63A,H63B,H63C), C17(H17A,H17B,H17C), C78(H78A,H78B,H78C), C79(H79A,H79B,
 H79C), C72(H72A,H72B,H72C), C18(H18A,H18B,H18C), C67(H67A,H67B,H67C), C39(H39A,
 H39B,H39C), C76(H76A,H76B,H76C), C73(H73A,H73B,H73C), C81(H81A,H81B,H81C),
 C21(H21A,H21B,H21C), C75(H75A,H75B,H75C), C20(H20A,H20B,H20C), C41(H41A,H41B,
 H41C), C68(H68A,H68B,H68C), C42(H42A,H42B,H42C), C60(H60A,H60B,H60C), C59(H59A,
 H59B,H59C)
;
_platon_squeeze_void_probe_radius 1.20
_olex2_submission_special_instructions 'No special instructions were received'

loop_
_space_group_symop_operation_xyz
'x, y, z'
'-x, -y, -z'

loop_
_atom_site_label
_atom_site_type_symbol
_atom_site_fract_x
_atom_site_fract_y
_atom_site_fract_z
_atom_site_U_iso_or_equiv
_atom_site_adp_type
_atom_site_occupancy
_atom_site_site_symmetry_order
_atom_site_calc_flag
_atom_site_refinement_flags_posn
_atom_site_refinement_flags_adp
_atom_site_refinement_flags_occupancy
_atom_site_disorder_assembly
_atom_site_disorder_group
Sm1 Sm 0.28878(2) 0.54453(2) 0.32031(2) 0.05246(10) Uani 1 1 d . . . . .
Sm3 Sm 0.44595(2) 0.31234(2) 0.31678(2) 0.05344(10) Uani 1 1 d . . . . .
Sm2 Sm 0.20447(2) 0.38761(2) 0.31832(2) 0.05453(10) Uani 1 1 d . . . . .
Cl1 Cl 0.32154(8) 0.37535(8) 0.40075(7) 0.0530(3) Uani 1 1 d . . . . .
Si3 Si 0.14067(11) 0.35068(13) 0.47172(10) 0.0775(6) Uani 1 1 d . . . . .
Si1 Si 0.34027(12) 0.51998(13) 0.47289(10) 0.0747(5) Uani 1 1 d . . . . .
Si5 Si 0.51009(12) 0.16107(11) 0.46914(10) 0.0786(6) Uani 1 1 d . . . . .
Si2 Si 0.18302(12) 0.65762(13) 0.41959(11) 0.0820(6) Uani 1 1 d . . . . .
Si6 Si 0.62042(11) 0.22639(13) 0.41632(11) 0.0834(6) Uani 1 1 d . . . . .
Si4 Si 0.17430(13) 0.22070(13) 0.42175(11) 0.0886(6) Uani 1 1 d . . . . .
O2 O 0.3264(2) 0.3272(2) 0.28723(19) 0.0601(10) Uani 1 1 d . . . . .
O1 O 0.2052(2) 0.5120(2) 0.28864(19) 0.0594(10) Uani 1 1 d . . . . .
O3 O 0.3980(2) 0.4487(2) 0.29061(18) 0.0583(10) Uani 1 1 d . . . . .
N1 N 0.1903(3) 0.6566(3) 0.2333(2) 0.0644(14) Uani 1 1 d . . . . .
N2 N 0.1045(3) 0.5314(3) 0.2363(3) 0.0666(14) Uani 1 1 d . . . . .
N4 N 0.4183(3) 0.2604(3) 0.2347(2) 0.0649(14) Uani 1 1 d . . . . .
N5 N 0.5104(3) 0.3729(3) 0.2320(2) 0.0626(13) Uani 1 1 d . . . . .
N7 N 0.2662(3) 0.5798(3) 0.4106(2) 0.0640(13) Uani 1 1 d . . . . .
N6 N 0.3859(3) 0.5717(3) 0.2392(2) 0.0594(13) Uani 1 1 d . . . . .
N3 N 0.2099(3) 0.3367(3) 0.2350(3) 0.0659(14) Uani 1 1 d . . . . .
N9 N 0.5353(3) 0.2273(3) 0.4066(2) 0.0664(14) Uani 1 1 d . . . . .
N8 N 0.1698(3) 0.3114(3) 0.4102(2) 0.0680(14) Uani 1 1 d . . . . .
C30 C 0.3450(4) 0.2921(4) 0.2430(3) 0.0599(16) Uani 1 1 d . . . . .
C9 C 0.1436(4) 0.5635(4) 0.2440(3) 0.0598(16) Uani 1 1 d . . . . .
C43 C 0.4896(3) 0.4538(4) 0.2161(3) 0.0615(16) Uani 1 1 d . . . . .
C44 C 0.5392(4) 0.4764(4) 0.1736(3) 0.0735(19) Uani 1 1 d . . . . .
H44A H 0.563985 0.494718 0.194533 0.088 Uiso 1 1 calc R . . . .
H44B H 0.511113 0.520171 0.131588 0.088 Uiso 1 1 calc R . . . .
C8 C 0.1682(4) 0.7377(4) 0.2014(3) 0.0722(19) Uani 1 1 d . . . . .
C22 C 0.2812(4) 0.2941(4) 0.2147(3) 0.0625(16) Uani 1 1 d . . . . .
C50 C 0.5744(4) 0.3447(4) 0.1980(3) 0.0682(18) Uani 1 1 d . . . . .
C1 C 0.1326(4) 0.6462(4) 0.2148(3) 0.0609(16) Uani 1 1 d . . . . .
C45 C 0.5940(4) 0.4079(5) 0.1617(3) 0.0725(19) Uani 1 1 d . . . . .
C51 C 0.4230(3) 0.4974(4) 0.2461(3) 0.0592(16) Uani 1 1 d . . . . .
C31 C 0.4480(4) 0.2202(4) 0.1885(3) 0.0719(19) Uani 1 1 d . . . . .
C52 C 0.4042(4) 0.6321(4) 0.1924(3) 0.0667(17) Uani 1 1 d . . . . .
C57 C 0.3761(4) 0.6665(4) 0.1246(3) 0.0682(18) Uani 1 1 d . . . . .
C61 C 0.3223(4) 0.6475(4) 0.1002(3) 0.079(2) Uani 1 1 d . . . . .
H61 H 0.300180 0.623177 0.139530 0.094 Uiso 1 1 calc R . . . .
C3 C 0.0980(4) 0.7782(4) 0.1618(4) 0.080(2) Uani 1 1 d . . . . .
C2 C 0.0760(4) 0.7182(4) 0.1725(3) 0.0755(19) Uani 1 1 d . . . . .
H2 H 0.031293 0.726194 0.154201 0.091 Uiso 1 1 calc R . . . .
C23 C 0.2737(5) 0.2626(4) 0.1714(3) 0.082(2) Uani 1 1 d . . . . .
H23 H 0.313286 0.231985 0.151597 0.098 Uiso 1 1 calc R . . . .
C10 C 0.0349(4) 0.5803(4) 0.1912(4) 0.0753(19) Uani 1 1 d . . . . .
C37 C 0.4251(5) 0.3556(4) 0.0938(4) 0.087(2) Uani 1 1 d . . . . .
H37 H 0.424632 0.369617 0.132375 0.105 Uiso 1 1 calc R . . . .
C70 C 0.1225(4) 0.4598(4) 0.4346(4) 0.091(2) Uani 1 1 d . . . . .
H70A H 0.169913 0.460955 0.436119 0.136 Uiso 1 1 calc GR . . . .
H70B H 0.087313 0.488618 0.460156 0.136 Uiso 1 1 calc GR . . . .
H70C H 0.100938 0.484864 0.388738 0.136 Uiso 1 1 calc GR . . . .
C16 C 0.1137(5) 0.5378(5) 0.0992(4) 0.091(2) Uani 1 1 d . . . . .
H16 H 0.147549 0.491157 0.138225 0.109 Uiso 1 1 calc R . . . .
C56 C 0.3971(5) 0.7234(5) 0.0796(4) 0.088(2) Uani 1 1 d . . . . .
H56 H 0.379871 0.746751 0.034238 0.106 Uiso 1 1 calc R . . . .
C32 C 0.4534(4) 0.2647(4) 0.1212(4) 0.081(2) Uani 1 1 d . . . . .
C29 C 0.1581(4) 0.3306(4) 0.2018(3) 0.0744(19) Uani 1 1 d . . . . .
C77 C 0.4258(4) 0.1615(4) 0.4339(4) 0.092(2) Uani 1 1 d . . . . .
H77A H 0.379264 0.208545 0.432850 0.138 Uiso 1 1 calc GR . . . .
H77B H 0.421941 0.113600 0.462079 0.138 Uiso 1 1 calc GR . . . .
H77C H 0.433754 0.162498 0.389153 0.138 Uiso 1 1 calc GR . . . .
C24 C 0.1959(5) 0.2849(4) 0.1624(4) 0.082(2) Uani 1 1 d . . . . .
C64 C 0.4287(4) 0.4594(4) 0.4393(4) 0.085(2) Uani 1 1 d . . . . .
H64A H 0.420250 0.423692 0.426120 0.127 Uiso 1 1 calc GR . . . .
H64B H 0.470904 0.428031 0.473560 0.127 Uiso 1 1 calc GR . . . .
H64C H 0.440339 0.495311 0.400981 0.127 Uiso 1 1 calc GR . . . .
C7 C 0.2089(5) 0.7786(4) 0.2004(4) 0.090(2) Uani 1 1 d . . . . .
H7 H 0.257228 0.751269 0.223435 0.108 Uiso 1 1 calc R . . . .
C38 C 0.4781(4) 0.3815(5) 0.0459(4) 0.097(2) Uani 1 1 d . . . . .
H38A H 0.528391 0.354127 0.068726 0.145 Uiso 1 1 calc GR . . . .
H38B H 0.458365 0.438988 0.030995 0.145 Uiso 1 1 calc GR . . . .
H38C H 0.480845 0.367760 0.007687 0.145 Uiso 1 1 calc GR . . . .
C11 C 0.0388(4) 0.5827(5) 0.1257(4) 0.089(2) Uani 1 1 d . . . . .
C69 C 0.0988(4) 0.6802(4) 0.3700(4) 0.095(2) Uani 1 1 d . . . . .
H69A H 0.104373 0.701903 0.322809 0.143 Uiso 1 1 calc GR . . . .
H69B H 0.052979 0.719002 0.380514 0.143 Uiso 1 1 calc GR . . . .
H69C H 0.095541 0.631256 0.380878 0.143 Uiso 1 1 calc GR . . . .
C36 C 0.4722(5) 0.1380(5) 0.2119(4) 0.102(3) Uani 1 1 d . . . . .
C55 C 0.4427(6) 0.7453(5) 0.1013(4) 0.107(3) Uani 1 1 d . . . . .
H55 H 0.457394 0.782046 0.070363 0.129 Uiso 1 1 calc R . . . .
C65 C 0.3222(5) 0.4448(5) 0.5461(3) 0.101(3) Uani 1 1 d . . . . .
H65A H 0.283292 0.472518 0.570306 0.151 Uiso 1 1 calc GR . . . .
H65B H 0.368646 0.406883 0.575456 0.151 Uiso 1 1 calc GR . . . .
H65C H 0.305546 0.416360 0.530339 0.151 Uiso 1 1 calc GR . . . .
C46 C 0.6560(4) 0.3938(6) 0.1225(4) 0.095(3) Uani 1 1 d . . . . .
H46 H 0.669003 0.434585 0.098123 0.114 Uiso 1 1 calc R . . . .
C49 C 0.6167(4) 0.2691(5) 0.1961(4) 0.086(2) Uani 1 1 d . . . . .
H49 H 0.603822 0.227984 0.219532 0.103 Uiso 1 1 calc R . . . .
C48 C 0.6781(5) 0.2559(6) 0.1588(4) 0.104(3) Uani 1 1 d . . . . .
H48 H 0.708494 0.204612 0.158227 0.124 Uiso 1 1 calc R . . . .
C74 C 0.2446(5) 0.1696(4) 0.3727(4) 0.105(3) Uani 1 1 d . . . . .
H74A H 0.226451 0.198610 0.325860 0.158 Uiso 1 1 calc GR . . . .
H74B H 0.251981 0.115358 0.386898 0.158 Uiso 1 1 calc GR . . . .
H74C H 0.292392 0.167805 0.379684 0.158 Uiso 1 1 calc GR . . . .
C71 C 0.2140(5) 0.2968(5) 0.5457(4) 0.104(3) Uani 1 1 d . . . . .
H71A H 0.215452 0.245786 0.573134 0.156 Uiso 1 1 calc GR . . . .
H71B H 0.200508 0.329378 0.571762 0.156 Uiso 1 1 calc GR . . . .
H71C H 0.263417 0.287525 0.530010 0.156 Uiso 1 1 calc GR . . . .
C47 C 0.6965(5) 0.3190(7) 0.1211(4) 0.112(3) Uani 1 1 d . . . . .
H47 H 0.737370 0.308789 0.094727 0.135 Uiso 1 1 calc R . . . .
C80 C 0.6162(4) 0.3270(4) 0.3680(4) 0.094(2) Uani 1 1 d . . . . .
H80A H 0.611884 0.339256 0.320658 0.141 Uiso 1 1 calc GR . . . .
H80B H 0.662121 0.325811 0.379735 0.141 Uiso 1 1 calc GR . . . .
H80C H 0.572577 0.367912 0.378638 0.141 Uiso 1 1 calc GR . . . .
C66 C 0.3676(5) 0.5787(5) 0.5049(4) 0.111(3) Uani 1 1 d . . . . .
H66A H 0.372340 0.621021 0.467492 0.166 Uiso 1 1 calc GR . . . .
H66B H 0.415662 0.543026 0.532186 0.166 Uiso 1 1 calc GR . . . .
H66C H 0.328763 0.602117 0.531369 0.166 Uiso 1 1 calc GR . . . .
C62 C 0.3630(5) 0.5868(5) 0.0678(4) 0.109(3) Uani 1 1 d . . . . .
H62A H 0.387384 0.607929 0.030254 0.163 Uiso 1 1 calc GR . . . .
H62B H 0.326587 0.576717 0.052521 0.163 Uiso 1 1 calc GR . . . .
H62C H 0.400993 0.537113 0.100096 0.163 Uiso 1 1 calc GR . . . .
C15 C -0.0341(4) 0.6223(5) 0.2134(4) 0.100(2) Uani 1 1 d . U . . .
C63 C 0.2554(4) 0.7230(5) 0.0506(4) 0.108(3) Uani 1 1 d . . . . .
H63A H 0.225336 0.759235 0.072586 0.162 Uiso 1 1 calc GR . . . .
H63B H 0.223835 0.706952 0.035828 0.162 Uiso 1 1 calc GR . . . .
H63C H 0.275345 0.749937 0.012478 0.162 Uiso 1 1 calc GR . . . .
C17 C 0.1538(5) 0.5904(6) 0.0685(5) 0.125(3) Uani 1 1 d . . . . .
H17A H 0.120592 0.639121 0.032188 0.187 Uiso 1 1 calc GR . . . .
H17B H 0.200378 0.560965 0.051732 0.187 Uiso 1 1 calc GR . . . .
H17C H 0.165364 0.604010 0.102300 0.187 Uiso 1 1 calc GR . . . .
C53 C 0.4472(6) 0.6563(6) 0.2152(4) 0.134(3) Uani 1 1 d . U . . .
C27 C 0.0389(6) 0.3496(7) 0.1661(6) 0.134(4) Uani 1 1 d . . . . .
H27 H -0.013962 0.370658 0.166968 0.160 Uiso 1 1 calc R . . . .
C78 C 0.4776(5) 0.1885(5) 0.5440(4) 0.107(3) Uani 1 1 d . . . . .
H78A H 0.521150 0.175335 0.570478 0.161 Uiso 1 1 calc GR . . . .
H78B H 0.451708 0.158765 0.570693 0.161 Uiso 1 1 calc GR . . . .
H78C H 0.443092 0.245537 0.529164 0.161 Uiso 1 1 calc GR . . . .
C33 C 0.4813(5) 0.2246(6) 0.0774(4) 0.111(3) Uani 1 1 d . . . . .
H33 H 0.483593 0.253027 0.032394 0.133 Uiso 1 1 calc R . . . .
C25 C 0.1533(6) 0.2722(6) 0.1233(5) 0.115(3) Uani 1 1 d . . . . .
H25 H 0.177416 0.243003 0.096261 0.138 Uiso 1 1 calc R . . . .
C54 C 0.4667(6) 0.7140(6) 0.1676(5) 0.124(3) Uani 1 1 d . . . . .
H54 H 0.496323 0.730680 0.181770 0.149 Uiso 1 1 calc R . . . .
C4 C 0.0666(6) 0.8640(5) 0.1250(5) 0.119(3) Uani 1 1 d . . . . .
H4 H 0.019394 0.893023 0.099772 0.142 Uiso 1 1 calc R . . . .
C79 C 0.6504(5) 0.2010(6) 0.5053(4) 0.137(4) Uani 1 1 d . . . . .
H79A H 0.609717 0.236969 0.522711 0.206 Uiso 1 1 calc GR . . . .
H79B H 0.695372 0.206869 0.506283 0.206 Uiso 1 1 calc GR . . . .
H79C H 0.661473 0.146118 0.532434 0.206 Uiso 1 1 calc GR . . . .
C5 C 0.1050(8) 0.9027(6) 0.1269(6) 0.141(4) Uani 1 1 d . . . . .
H5 H 0.084216 0.958274 0.102731 0.170 Uiso 1 1 calc R . . . .
C72 C 0.0470(5) 0.3552(5) 0.5025(4) 0.123(3) Uani 1 1 d . . . . .
H72A H 0.008557 0.385493 0.465067 0.185 Uiso 1 1 calc GR . . . .
H72B H 0.031526 0.381117 0.534055 0.185 Uiso 1 1 calc GR . . . .
H72C H 0.053112 0.301219 0.524136 0.185 Uiso 1 1 calc GR . . . .
C12 C -0.0282(6) 0.6294(6) 0.0829(4) 0.118(3) Uani 1 1 d . . . . .
H12 H -0.026761 0.632133 0.038993 0.141 Uiso 1 1 calc R . . . .
C18 C 0.1073(6) 0.5043(6) 0.0493(4) 0.132(3) Uani 1 1 d . . . . .
H18A H 0.078834 0.474888 0.067105 0.199 Uiso 1 1 calc GR . . . .
H18B H 0.157701 0.468787 0.041977 0.199 Uiso 1 1 calc GR . . . .
H18C H 0.081449 0.548337 0.007404 0.199 Uiso 1 1 calc GR . . . .
C6 C 0.1742(7) 0.8616(6) 0.1637(5) 0.124(3) Uani 1 1 d . . . . .
H6 H 0.199061 0.890282 0.164195 0.149 Uiso 1 1 calc R . . . .
C28 C 0.0791(5) 0.3640(5) 0.2041(4) 0.101(3) Uani 1 1 d . . . . .
H28 H 0.054115 0.394661 0.229875 0.121 Uiso 1 1 calc R . . . .
C19 C -0.0389(4) 0.6183(6) 0.2848(4) 0.118(3) Uani 1 1 d . U . . .
H19 H 0.013366 0.595836 0.304243 0.141 Uiso 1 1 calc R . . . .
C67 C 0.1561(5) 0.6369(6) 0.5093(4) 0.131(3) Uani 1 1 d . . . . .
H67A H 0.160050 0.583768 0.529099 0.197 Uiso 1 1 calc GR . . . .
H67B H 0.104477 0.676479 0.509346 0.197 Uiso 1 1 calc GR . . . .
H67C H 0.190282 0.639945 0.534966 0.197 Uiso 1 1 calc GR . . . .
C39 C 0.3446(5) 0.4042(5) 0.0604(5) 0.136(4) Uani 1 1 d . . . . .
H39A H 0.341152 0.386439 0.026297 0.203 Uiso 1 1 calc GR . . . .
H39B H 0.331531 0.460521 0.040128 0.203 Uiso 1 1 calc GR . . . .
H39C H 0.309809 0.396605 0.093301 0.203 Uiso 1 1 calc GR . . . .
C13 C -0.0957(6) 0.6710(7) 0.1044(6) 0.148(4) Uani 1 1 d . U . . .
H13 H -0.139886 0.702148 0.074737 0.178 Uiso 1 1 calc R . . . .
C26 C 0.0766(8) 0.3041(7) 0.1269(6) 0.132(4) Uani 1 1 d . . . . .
H26 H 0.048017 0.295562 0.102406 0.158 Uiso 1 1 calc R . . . .
C14 C -0.1002(5) 0.6682(6) 0.1683(6) 0.134(4) Uani 1 1 d . . . . .
H14 H -0.147297 0.696753 0.182111 0.161 Uiso 1 1 calc R . . . .
C35 C 0.5009(6) 0.1007(5) 0.1665(5) 0.144(4) Uani 1 1 d . . . . .
H35 H 0.517750 0.045438 0.181018 0.173 Uiso 1 1 calc R . . . .
C40 C 0.4686(7) 0.0881(5) 0.2845(5) 0.125(4) Uani 1 1 d . . . . .
H40 H 0.436892 0.126937 0.304998 0.151 Uiso 1 1 calc R . . . .
C76 C 0.5884(5) 0.0525(4) 0.4989(4) 0.123(3) Uani 1 1 d . . . . .
H76A H 0.610009 0.039783 0.460698 0.184 Uiso 1 1 calc GR . . . .
H76B H 0.567362 0.017127 0.524361 0.184 Uiso 1 1 calc GR . . . .
H76C H 0.627666 0.045387 0.526731 0.184 Uiso 1 1 calc GR . . . .
C34 C 0.5051(6) 0.1436(6) 0.1005(5) 0.148(4) Uani 1 1 d . . . . .
H34 H 0.524472 0.116970 0.071164 0.178 Uiso 1 1 calc R . . . .
C73 C 0.2033(6) 0.1446(5) 0.5110(4) 0.138(4) Uani 1 1 d . . . . .
H73A H 0.250085 0.138177 0.526979 0.208 Uiso 1 1 calc GR . . . .
H73B H 0.210985 0.093514 0.512798 0.208 Uiso 1 1 calc GR . . . .
H73C H 0.163701 0.163226 0.538835 0.208 Uiso 1 1 calc GR . . . .
C81 C 0.7005(4) 0.1509(5) 0.3858(5) 0.131(3) Uani 1 1 d . . . . .
H81A H 0.703935 0.098277 0.409432 0.196 Uiso 1 1 calc GR . . . .
H81B H 0.748118 0.148783 0.393956 0.196 Uiso 1 1 calc GR . . . .
H81C H 0.690125 0.167325 0.338395 0.196 Uiso 1 1 calc GR . . . .
C21 C -0.0874(6) 0.7029(6) 0.2891(5) 0.165(4) Uani 1 1 d . U . . .
H21A H -0.070268 0.740006 0.259003 0.247 Uiso 1 1 calc GR . . . .
H21B H -0.081378 0.698032 0.334335 0.247 Uiso 1 1 calc GR . . . .
H21C H -0.140436 0.722827 0.276757 0.247 Uiso 1 1 calc GR . . . .
C75 C 0.0799(5) 0.2357(6) 0.3943(6) 0.151(4) Uani 1 1 d . . . . .
H75A H 0.047966 0.235934 0.430774 0.227 Uiso 1 1 calc GR . . . .
H75B H 0.088466 0.192362 0.381371 0.227 Uiso 1 1 calc GR . . . .
H75C H 0.055108 0.286410 0.356653 0.227 Uiso 1 1 calc GR . . . .
C20 C -0.0700(6) 0.5620(7) 0.3264(5) 0.168(4) Uani 1 1 d . U . . .
H20A H -0.121482 0.582919 0.308803 0.253 Uiso 1 1 calc GR . . . .
H20B H -0.069769 0.557501 0.372117 0.253 Uiso 1 1 calc GR . . . .
H20C H -0.038595 0.509543 0.324768 0.253 Uiso 1 1 calc GR . . . .
C58 C 0.4672(7) 0.6261(7) 0.2918(5) 0.162(3) Uani 1 1 d D U . . .
H58 H 0.446264 0.588878 0.315798 0.194 Uiso 1 1 calc R . . . .
C41 C 0.5427(8) 0.0401(8) 0.3224(6) 0.186(6) Uani 1 1 d . . . . .
H41A H 0.575184 -0.001081 0.305740 0.279 Uiso 1 1 calc GR . . . .
H41B H 0.536926 0.015031 0.369029 0.279 Uiso 1 1 calc GR . . . .
H41C H 0.565210 0.074175 0.317798 0.279 Uiso 1 1 calc GR . . . .
C68 C 0.1896(5) 0.7529(5) 0.3907(5) 0.132(3) Uani 1 1 d . . . . .
H68A H 0.228377 0.745961 0.418940 0.199 Uiso 1 1 calc GR . . . .
H68B H 0.141136 0.795844 0.393033 0.199 Uiso 1 1 calc GR . . . .
H68C H 0.202679 0.766353 0.345042 0.199 Uiso 1 1 calc GR . . . .
C42 C 0.4287(9) 0.0357(7) 0.2919(6) 0.219(7) Uani 1 1 d . . . . .
H42A H 0.378493 0.069851 0.268040 0.329 Uiso 1 1 calc GR . . . .
H42B H 0.424326 0.009529 0.338638 0.329 Uiso 1 1 calc GR . . . .
H42C H 0.458543 -0.004494 0.273553 0.329 Uiso 1 1 calc GR . . . .
C60 C 0.4355(8) 0.6932(8) 0.3185(6) 0.241(6) Uani 1 1 d D U . . .
H60A H 0.401546 0.743498 0.283998 0.362 Uiso 1 1 calc GR . . . .
H60B H 0.477008 0.697933 0.331803 0.362 Uiso 1 1 calc GR . . . .
H60C H 0.407941 0.680423 0.356715 0.362 Uiso 1 1 calc GR . . . .
O4 O 0.0967(5) 0.0521(5) 0.2687(5) 0.208(3) Uani 1 1 d D U . . .
O5 O -0.0713(5) 0.1915(5) 0.2550(5) 0.216(3) Uani 1 1 d D U . . .
C85 C 0.1442(7) -0.0317(7) 0.2957(9) 0.247(4) Uani 1 1 d D U . . .
H85 H 0.130283 -0.071716 0.302941 0.296 Uiso 1 1 calc R . . . .
C82 C 0.1283(7) 0.0974(7) 0.2803(9) 0.240(4) Uani 1 1 d D U . . .
H82A H 0.109231 0.109922 0.319548 0.288 Uiso 1 1 calc R . . . .
H82B H 0.115441 0.147645 0.241620 0.288 Uiso 1 1 calc R . . . .
C86 C -0.0532(7) 0.1964(9) 0.3140(7) 0.251(5) Uani 1 1 d D U . . .
H86A H -0.017387 0.217980 0.306610 0.301 Uiso 1 1 calc R . . . .
H86B H -0.032407 0.144105 0.351310 0.301 Uiso 1 1 calc R . . . .
C83 C 0.2159(7) 0.0409(8) 0.2916(10) 0.262(4) Uani 1 1 d D U . . .
H83A H 0.240033 0.055746 0.250792 0.314 Uiso 1 1 calc R . . . .
H83B H 0.238704 0.043636 0.327286 0.314 Uiso 1 1 calc R . . . .
C84 C 0.2251(7) -0.0445(7) 0.3113(10) 0.269(5) Uani 1 1 d D U . . .
H84A H 0.242421 -0.076512 0.358668 0.322 Uiso 1 1 calc R . . . .
H84B H 0.262026 -0.072017 0.285139 0.322 Uiso 1 1 calc R . . . .
C89 C -0.1290(8) 0.2632(9) 0.2092(6) 0.268(5) Uani 1 1 d D U . . .
H89A H -0.153426 0.252644 0.180315 0.322 Uiso 1 1 calc R . . . .
H89B H -0.109777 0.300263 0.181715 0.322 Uiso 1 1 calc R . . . .
C87 C -0.1341(8) 0.2565(10) 0.3257(6) 0.278(5) Uani 1 1 d D U . . .
H87A H -0.155116 0.227936 0.362331 0.334 Uiso 1 1 calc R . . . .
H87B H -0.131398 0.297506 0.336142 0.334 Uiso 1 1 calc R . . . .
Li1 Li -0.0076(7) 0.0984(8) 0.2318(7) 0.208(3) Uani 1 1 d D U . . .
O6 O -0.0459(5) 0.0202(6) 0.2691(5) 0.224(3) Uani 1 1 d D U . . .
O7 O -0.0105(6) 0.1331(6) 0.1346(5) 0.244(3) Uani 1 1 d D U . . .
C96 C 0.0230(8) 0.1626(11) 0.0334(6) 0.263(5) Uani 1 1 d D U . . .
H96A H 0.058965 0.134889 0.006917 0.316 Uiso 1 1 calc R . . . .
H96B H 0.009984 0.219435 0.012579 0.316 Uiso 1 1 calc R . . . .
C97 C 0.0596(7) 0.1264(11) 0.1052(7) 0.244(4) Uani 1 1 d D U . . .
H97A H 0.099816 0.070775 0.118362 0.293 Uiso 1 1 calc R . . . .
H97B H 0.077873 0.159093 0.113380 0.293 Uiso 1 1 calc R . . . .
C93 C -0.0128(8) -0.0553(8) 0.2623(10) 0.259(4) Uani 1 1 d D U . . .
H93A H 0.040498 -0.087938 0.280629 0.310 Uiso 1 1 calc R . . . .
H93B H -0.015917 -0.047811 0.215513 0.310 Uiso 1 1 calc R . . . .
C94 C -0.0761(7) 0.1401(11) 0.1058(7) 0.264(5) Uani 1 1 d D U . . .
H94A H -0.123367 0.186014 0.107136 0.316 Uiso 1 1 calc R . . . .
H94B H -0.081064 0.090908 0.125894 0.316 Uiso 1 1 calc R . . . .
C90 C -0.1185(8) 0.0455(8) 0.2957(10) 0.270(5) Uani 1 1 d D U . . .
H90A H -0.157913 0.093066 0.261840 0.324 Uiso 1 1 calc R . . . .
H90B H -0.116762 0.057875 0.334221 0.324 Uiso 1 1 calc R . . . .
C88 C -0.1835(6) 0.2950(10) 0.2591(7) 0.278(6) Uani 1 1 d D U . . .
H88A H -0.206834 0.353639 0.242238 0.334 Uiso 1 1 calc R . . . .
H88B H -0.223833 0.279602 0.265442 0.334 Uiso 1 1 calc R . . . .
C91 C -0.1339(8) -0.0273(9) 0.3163(10) 0.291(5) Uani 1 1 d D U . . .
H91A H -0.142891 -0.044739 0.363472 0.349 Uiso 1 1 calc R . . . .
H91B H -0.178533 -0.012945 0.289713 0.349 Uiso 1 1 calc R . . . .
C95 C -0.0496(8) 0.1536(11) 0.0349(7) 0.266(5) Uani 1 1 d D U . . .
H95A H -0.089463 0.202082 0.002221 0.319 Uiso 1 1 calc R . . . .
H95B H -0.038757 0.107945 0.023702 0.319 Uiso 1 1 calc R . . . .
C92 C -0.0621(9) -0.0952(7) 0.3036(10) 0.290(5) Uani 1 1 d D U . . .
H92A H -0.076327 -0.117958 0.278564 0.348 Uiso 1 1 calc R . . . .
H92B H -0.033894 -0.138094 0.345917 0.348 Uiso 1 1 calc R . . . .
C59 C 0.5542(7) 0.5783(8) 0.3035(7) 0.257(6) Uani 1 1 d D U . . .
H59A H 0.572464 0.540361 0.281983 0.386 Uiso 1 1 calc GR . . . .
H59B H 0.569320 0.549486 0.350950 0.386 Uiso 1 1 calc GR . . . .
H59C H 0.575577 0.614755 0.284999 0.386 Uiso 1 1 calc GR . . . .

loop_
_atom_site_aniso_label
_atom_site_aniso_U_11
_atom_site_aniso_U_22
_atom_site_aniso_U_33
_atom_site_aniso_U_23
_atom_site_aniso_U_13
_atom_site_aniso_U_12
Sm1 0.05435(19) 0.05280(18) 0.05177(19) -0.02116(15) 0.01170(14) -0.02695(15)
Sm3 0.05122(18) 0.05182(18) 0.05129(19) -0.01701(14) 0.00507(14) -0.02206(15)
Sm2 0.05467(19) 0.05586(19) 0.05441(19) -0.01859(15) 0.00852(14) -0.02986(16)
Cl1 0.0571(8) 0.0551(8) 0.0458(8) -0.0170(7) 0.0083(6) -0.0282(7)
Si3 0.0722(13) 0.0885(14) 0.0698(13) -0.0270(11) 0.0264(10) -0.0430(11)
Si1 0.0842(14) 0.0949(14) 0.0665(12) -0.0368(11) 0.0108(10) -0.0547(12)
Si5 0.0910(15) 0.0566(11) 0.0636(12) -0.0090(9) -0.0062(10) -0.0247(10)
Si2 0.0822(14) 0.0926(15) 0.0897(15) -0.0554(13) 0.0293(12) -0.0435(12)
Si6 0.0647(12) 0.0831(14) 0.0866(15) -0.0270(12) -0.0121(11) -0.0236(11)
Si4 0.0991(16) 0.0834(14) 0.0933(16) -0.0218(12) 0.0180(13) -0.0621(13)
O2 0.055(2) 0.075(3) 0.059(2) -0.035(2) 0.011(2) -0.032(2)
O1 0.060(2) 0.051(2) 0.057(2) -0.0111(19) -0.006(2) -0.023(2)
O3 0.062(2) 0.056(2) 0.052(2) -0.0174(19) 0.0213(19) -0.030(2)
N1 0.069(3) 0.053(3) 0.063(3) -0.018(3) 0.014(3) -0.028(3)
N2 0.056(3) 0.069(3) 0.064(3) -0.017(3) -0.005(3) -0.027(3)
N4 0.077(4) 0.057(3) 0.054(3) -0.024(3) 0.012(3) -0.025(3)
N5 0.060(3) 0.071(4) 0.058(3) -0.029(3) 0.021(3) -0.031(3)
N7 0.068(3) 0.072(3) 0.066(3) -0.036(3) 0.015(3) -0.037(3)
N6 0.067(3) 0.054(3) 0.055(3) -0.016(2) 0.011(2) -0.032(3)
N3 0.069(4) 0.068(3) 0.066(3) -0.027(3) -0.003(3) -0.034(3)
N9 0.059(3) 0.061(3) 0.068(3) -0.021(3) -0.009(3) -0.019(3)
N8 0.071(3) 0.072(3) 0.066(3) -0.019(3) 0.015(3) -0.046(3)
C30 0.074(5) 0.061(4) 0.048(4) -0.022(3) 0.007(3) -0.034(3)
C9 0.060(4) 0.056(4) 0.049(4) -0.010(3) 0.000(3) -0.024(3)
C43 0.056(4) 0.076(4) 0.046(3) -0.016(3) 0.011(3) -0.033(3)
C44 0.058(4) 0.098(5) 0.058(4) -0.022(4) 0.006(3) -0.038(4)
C8 0.076(5) 0.051(4) 0.071(4) -0.017(3) 0.018(4) -0.023(4)
C22 0.090(5) 0.064(4) 0.048(4) -0.027(3) 0.003(3) -0.042(4)
C50 0.059(4) 0.090(5) 0.051(4) -0.033(4) 0.006(3) -0.028(4)
C1 0.057(4) 0.052(4) 0.052(4) -0.010(3) 0.001(3) -0.017(3)
C45 0.056(4) 0.103(5) 0.058(4) -0.031(4) 0.016(3) -0.039(4)
C51 0.060(4) 0.067(4) 0.045(3) -0.012(3) 0.012(3) -0.035(3)
C31 0.085(5) 0.065(4) 0.061(4) -0.035(4) 0.019(4) -0.025(4)
C52 0.081(5) 0.062(4) 0.060(4) -0.020(3) 0.020(3) -0.041(4)
C57 0.082(5) 0.064(4) 0.060(4) -0.021(3) 0.026(4) -0.041(4)
C61 0.085(5) 0.086(5) 0.052(4) -0.015(4) 0.017(4) -0.043(4)
C3 0.082(5) 0.053(4) 0.074(5) -0.011(4) 0.009(4) -0.021(4)
C2 0.071(4) 0.067(4) 0.070(4) -0.017(4) 0.002(4) -0.024(4)
C23 0.098(6) 0.079(5) 0.077(5) -0.040(4) 0.011(4) -0.041(4)
C10 0.062(4) 0.075(5) 0.070(5) -0.013(4) -0.010(4) -0.027(4)
C37 0.108(6) 0.089(5) 0.064(4) -0.037(4) 0.032(4) -0.045(5)
C70 0.086(5) 0.102(6) 0.093(5) -0.056(5) 0.036(4) -0.042(4)
C16 0.108(7) 0.091(6) 0.067(5) -0.018(4) -0.019(4) -0.047(5)
C56 0.107(6) 0.093(5) 0.064(5) -0.023(4) 0.028(4) -0.056(5)
C32 0.087(5) 0.075(5) 0.071(5) -0.035(4) 0.017(4) -0.028(4)
C29 0.089(5) 0.077(5) 0.064(4) -0.024(4) -0.004(4) -0.044(4)
C77 0.113(6) 0.071(5) 0.090(5) -0.019(4) 0.011(5) -0.050(5)
C24 0.094(6) 0.084(5) 0.080(5) -0.029(4) -0.008(4) -0.049(5)
C64 0.070(5) 0.103(6) 0.088(5) -0.031(4) -0.004(4) -0.049(4)
C7 0.109(6) 0.066(5) 0.097(6) -0.032(4) 0.031(5) -0.046(5)
C38 0.103(6) 0.116(6) 0.078(5) -0.038(5) 0.023(4) -0.058(5)
C11 0.073(5) 0.096(6) 0.078(5) -0.018(4) -0.009(4) -0.032(4)
C69 0.081(5) 0.090(5) 0.098(6) -0.038(5) 0.022(4) -0.029(4)
C36 0.138(7) 0.072(5) 0.080(6) -0.035(5) 0.026(5) -0.037(5)
C55 0.174(9) 0.102(6) 0.077(6) -0.029(5) 0.043(6) -0.099(7)
C65 0.132(7) 0.120(7) 0.063(5) -0.033(5) 0.008(5) -0.069(6)
C46 0.063(5) 0.137(7) 0.076(5) -0.043(5) 0.025(4) -0.041(5)
C49 0.068(5) 0.098(6) 0.093(5) -0.055(5) 0.030(4) -0.030(4)
C48 0.077(6) 0.118(7) 0.101(7) -0.068(6) 0.007(5) -0.013(5)
C74 0.127(7) 0.077(5) 0.114(7) -0.034(5) 0.009(5) -0.052(5)
C71 0.115(7) 0.130(7) 0.074(5) -0.038(5) 0.014(5) -0.065(6)
C47 0.067(5) 0.170(10) 0.089(6) -0.070(7) 0.025(5) -0.036(6)
C80 0.075(5) 0.112(6) 0.100(6) -0.048(5) 0.002(4) -0.041(5)
C66 0.117(7) 0.134(7) 0.114(7) -0.064(6) -0.007(5) -0.067(6)
C62 0.121(7) 0.102(6) 0.110(7) -0.035(6) -0.005(6) -0.059(6)
C15 0.060(5) 0.114(6) 0.095(4) -0.024(5) -0.002(4) -0.027(5)
C63 0.094(6) 0.119(7) 0.074(5) -0.025(5) 0.007(4) -0.032(5)
C17 0.110(7) 0.137(8) 0.129(8) -0.059(7) 0.038(6) -0.059(6)
C53 0.221(9) 0.193(8) 0.080(4) -0.036(5) 0.019(5) -0.181(7)
C27 0.109(8) 0.143(9) 0.158(10) -0.034(8) -0.037(7) -0.075(7)
C78 0.122(7) 0.109(6) 0.074(5) -0.032(5) 0.017(5) -0.046(5)
C33 0.150(8) 0.103(7) 0.083(6) -0.057(5) 0.042(5) -0.053(6)
C25 0.130(8) 0.136(8) 0.115(7) -0.059(6) -0.002(6) -0.079(7)
C54 0.198(10) 0.146(8) 0.099(7) -0.044(6) 0.033(7) -0.141(8)
C4 0.110(7) 0.067(6) 0.118(7) -0.008(5) 0.000(6) -0.015(5)
C79 0.132(8) 0.160(9) 0.110(7) -0.021(6) -0.042(6) -0.075(7)
C5 0.159(11) 0.063(6) 0.152(10) -0.007(6) 0.012(8) -0.041(7)
C72 0.113(7) 0.144(8) 0.130(7) -0.059(6) 0.067(6) -0.080(6)
C12 0.099(7) 0.146(8) 0.083(6) -0.030(6) -0.006(6) -0.047(6)
C18 0.176(10) 0.129(8) 0.085(6) -0.041(6) -0.002(6) -0.064(7)
C6 0.178(11) 0.070(6) 0.136(9) -0.037(6) 0.040(8) -0.075(7)
C28 0.080(6) 0.117(7) 0.109(6) -0.039(5) -0.008(5) -0.049(5)
C19 0.057(5) 0.151(6) 0.099(5) -0.036(5) 0.009(4) -0.024(4)
C67 0.125(8) 0.171(9) 0.113(7) -0.094(7) 0.054(6) -0.059(7)
C39 0.083(6) 0.113(7) 0.159(9) -0.011(6) 0.012(6) -0.040(6)
C13 0.083(7) 0.195(11) 0.101(8) -0.031(8) -0.029(6) -0.029(7)
C26 0.152(11) 0.146(10) 0.128(9) -0.050(7) -0.020(8) -0.089(9)
C14 0.068(6) 0.154(9) 0.136(9) -0.038(8) 0.001(6) -0.032(6)
C35 0.218(11) 0.069(5) 0.096(7) -0.041(5) 0.029(7) -0.025(6)
C40 0.193(11) 0.073(6) 0.102(7) -0.050(6) 0.042(7) -0.049(7)
C76 0.122(7) 0.074(5) 0.118(7) 0.001(5) -0.025(6) -0.028(5)
C34 0.218(12) 0.107(8) 0.090(7) -0.073(6) 0.046(7) -0.033(8)
C73 0.215(11) 0.095(6) 0.099(7) -0.011(5) 0.033(7) -0.092(7)
C81 0.061(5) 0.123(7) 0.178(10) -0.062(7) 0.004(6) -0.016(5)
C21 0.130(8) 0.170(7) 0.132(8) -0.064(7) 0.023(7) -0.021(6)
C75 0.142(9) 0.171(10) 0.200(11) -0.069(9) 0.016(8) -0.120(8)
C20 0.149(9) 0.225(9) 0.116(7) -0.034(7) 0.022(7) -0.103(8)
C58 0.260(9) 0.227(9) 0.088(4) -0.031(5) 0.001(6) -0.202(8)
C41 0.227(15) 0.174(12) 0.110(9) -0.039(8) -0.019(9) -0.065(11)
C68 0.146(8) 0.094(6) 0.173(10) -0.079(7) 0.027(7) -0.050(6)
C42 0.35(2) 0.136(10) 0.156(12) -0.047(9) 0.051(12) -0.113(13)
C60 0.373(14) 0.310(12) 0.125(8) -0.102(8) 0.028(9) -0.212(11)
O4 0.195(5) 0.176(5) 0.267(6) -0.091(6) -0.019(5) -0.087(4)
O5 0.182(6) 0.240(6) 0.215(6) -0.110(5) -0.035(5) -0.064(5)
C85 0.215(7) 0.182(6) 0.323(9) -0.081(7) -0.038(8) -0.077(5)
C82 0.217(7) 0.197(7) 0.323(9) -0.098(8) -0.040(7) -0.099(6)
C86 0.213(8) 0.277(9) 0.232(8) -0.136(7) -0.042(6) -0.050(7)
C83 0.218(7) 0.215(8) 0.350(10) -0.098(9) -0.050(8) -0.092(6)
C84 0.221(7) 0.204(7) 0.348(10) -0.074(9) -0.050(8) -0.086(6)
C89 0.206(8) 0.277(8) 0.237(8) -0.100(7) -0.039(6) -0.038(6)
C87 0.224(9) 0.289(9) 0.244(8) -0.121(8) -0.029(7) -0.036(7)
Li1 0.188(5) 0.225(5) 0.227(5) -0.106(5) -0.001(5) -0.091(4)
O6 0.185(6) 0.218(6) 0.282(7) -0.123(6) 0.038(5) -0.087(5)
O7 0.214(7) 0.272(6) 0.220(5) -0.114(5) 0.003(5) -0.078(6)
C96 0.234(9) 0.282(9) 0.213(6) -0.073(8) -0.011(7) -0.088(8)
C97 0.227(8) 0.269(8) 0.220(7) -0.095(8) -0.005(6) -0.099(8)
C93 0.224(8) 0.211(7) 0.336(9) -0.123(7) 0.066(7) -0.092(6)
C94 0.204(8) 0.310(8) 0.216(7) -0.095(8) -0.010(6) -0.073(8)
C90 0.217(8) 0.227(8) 0.327(9) -0.101(8) 0.075(7) -0.089(6)
C88 0.213(9) 0.291(9) 0.245(9) -0.108(8) -0.032(6) -0.040(7)
C91 0.233(9) 0.224(9) 0.358(10) -0.089(9) 0.082(8) -0.094(7)
C95 0.209(9) 0.303(9) 0.207(7) -0.077(8) -0.019(7) -0.070(8)
C92 0.234(9) 0.216(8) 0.366(10) -0.093(8) 0.073(8) -0.090(7)
C59 0.272(9) 0.315(13) 0.157(10) -0.019(10) -0.046(8) -0.160(10)

loop_
_atom_type_symbol
_atom_type_description
_atom_type_scat_dispersion_real
_atom_type_scat_dispersion_imag
_atom_type_scat_source
C C 0.0033 0.0016 'International Tables Vol C Tables 4.2.6.8 and 6.1.1.4'
H H 0.0000 0.0000 'International Tables Vol C Tables 4.2.6.8 and 6.1.1.4'
Cl Cl 0.1484 0.1585 'International Tables Vol C Tables 4.2.6.8 and 6.1.1.4'
Li Li -0.0003 0.0001 'International Tables Vol C Tables 4.2.6.8 and 6.1.1.4'
N N 0.0061 0.0033 'International Tables Vol C Tables 4.2.6.8 and 6.1.1.4'
O O 0.0106 0.0060 'International Tables Vol C Tables 4.2.6.8 and 6.1.1.4'
Si Si 0.0817 0.0704 'International Tables Vol C Tables 4.2.6.8 and 6.1.1.4'
Sm Sm -0.1638 3.4418 'International Tables Vol C Tables 4.2.6.8 and 6.1.1.4'

loop_
_citation_id
_citation_doi
_citation_year
1 10.1039/D1DT03384K 2022

loop_
_geom_angle_atom_site_label_1
_geom_angle_atom_site_label_2
_geom_angle_atom_site_label_3
_geom_angle
_geom_angle_site_symmetry_1
_geom_angle_site_symmetry_3
_geom_angle_publ_flag
O1 Sm1 Cl1 67.58(9) . . ?
O1 Sm1 O3 94.11(14) . . ?
O1 Sm1 N1 66.34(16) . . ?
O1 Sm1 N6 119.54(15) . . ?
O3 Sm1 Cl1 66.78(9) . . ?
O3 Sm1 N1 119.16(15) . . ?
O3 Sm1 N6 52.75(14) . . ?
N1 Sm1 Cl1 133.83(13) . . ?
N1 Sm1 N6 86.60(16) . . ?
N7 Sm1 Cl1 94.03(13) . . ?
N7 Sm1 O1 118.64(16) . . ?
N7 Sm1 O3 132.93(16) . . ?
N7 Sm1 N1 105.26(17) . . ?
N7 Sm1 N6 120.35(17) . . ?
N6 Sm1 Cl1 119.08(11) . . ?
O2 Sm3 Cl1 65.80(9) . . ?
O2 Sm3 N4 52.39(15) . . ?
O2 Sm3 N5 119.86(15) . . ?
O3 Sm3 Cl1 66.85(9) . . ?
O3 Sm3 O2 93.42(14) . . ?
O3 Sm3 N4 121.12(14) . . ?
O3 Sm3 N5 66.48(15) . . ?
N4 Sm3 Cl1 117.47(12) . . ?
N5 Sm3 Cl1 133.23(12) . . ?
N5 Sm3 N4 89.33(17) . . ?
N9 Sm3 Cl1 93.33(13) . . ?
N9 Sm3 O2 134.17(16) . . ?
N9 Sm3 O3 116.15(16) . . ?
N9 Sm3 N4 121.76(16) . . ?
N9 Sm3 N5 104.35(18) . . ?
O2 Sm2 Cl1 67.30(10) . . ?
O2 Sm2 O1 92.85(14) . . ?
O2 Sm2 N2 119.13(15) . . ?
O2 Sm2 N3 66.85(16) . . ?
O1 Sm2 Cl1 67.19(9) . . ?
O1 Sm2 N2 52.14(15) . . ?
O1 Sm2 N3 120.62(15) . . ?
N2 Sm2 Cl1 118.70(13) . . ?
N3 Sm2 Cl1 133.78(13) . . ?
N3 Sm2 N2 88.86(17) . . ?
N8 Sm2 Cl1 91.60(13) . . ?
N8 Sm2 O2 118.08(16) . . ?
N8 Sm2 O1 132.80(16) . . ?
N8 Sm2 N2 121.93(17) . . ?
N8 Sm2 N3 104.71(18) . . ?
Sm1 Cl1 Sm3 92.13(4) . . ?
Sm2 Cl1 Sm1 92.42(4) . . ?
Sm2 Cl1 Sm3 92.83(4) . . ?
N8 Si3 C70 108.9(3) . . ?
N8 Si3 C71 113.8(3) . . ?
N8 Si3 C72 112.9(3) . . ?
C71 Si3 C70 106.2(4) . . ?
C71 Si3 C72 109.2(4) . . ?
C72 Si3 C70 105.3(4) . . ?
N7 Si1 C64 109.5(3) . . ?
N7 Si1 C65 113.2(3) . . ?
N7 Si1 C66 113.7(3) . . ?
C64 Si1 C66 105.2(3) . . ?
C65 Si1 C64 106.0(4) . . ?
C65 Si1 C66 108.6(4) . . ?
N9 Si5 C77 108.8(3) . . ?
N9 Si5 C78 114.1(3) . . ?
N9 Si5 C76 113.2(3) . . ?
C78 Si5 C77 106.1(4) . . ?
C78 Si5 C76 108.7(4) . . ?
C76 Si5 C77 105.3(4) . . ?
N7 Si2 C69 112.1(3) . . ?
N7 Si2 C67 114.1(3) . . ?
N7 Si2 C68 111.7(3) . . ?
C69 Si2 C67 105.4(4) . . ?
C68 Si2 C69 106.7(4) . . ?
C68 Si2 C67 106.3(4) . . ?
N9 Si6 C80 112.4(3) . . ?
N9 Si6 C79 114.1(4) . . ?
N9 Si6 C81 110.5(3) . . ?
C80 Si6 C79 104.4(4) . . ?
C80 Si6 C81 107.3(4) . . ?
C79 Si6 C81 107.8(4) . . ?
N8 Si4 C74 112.5(3) . . ?
N8 Si4 C73 114.0(4) . . ?
N8 Si4 C75 111.3(4) . . ?
C74 Si4 C73 104.6(4) . . ?
C74 Si4 C75 106.0(4) . . ?
C75 Si4 C73 108.0(5) . . ?
Sm2 O2 Sm3 133.11(17) . . ?
C30 O2 Sm3 102.1(4) . . ?
C30 O2 Sm2 124.8(4) . . ?
Sm1 O1 Sm2 132.00(16) . . ?
C9 O1 Sm1 125.7(4) . . ?
C9 O1 Sm2 102.2(4) . . ?
Sm3 O3 Sm1 132.92(16) . . ?
C51 O3 Sm1 100.2(3) . . ?
C51 O3 Sm3 126.5(4) . . ?
C8 N1 Sm1 134.8(5) . . ?
C8 N1 C1 105.6(5) . . ?
C1 N1 Sm1 118.7(4) . . ?
C9 N2 Sm2 91.3(4) . . ?
C9 N2 C10 120.6(5) . . ?
C10 N2 Sm2 148.1(4) . . ?
C30 N4 Sm3 91.9(4) . . ?
C30 N4 C31 120.7(6) . . ?
C31 N4 Sm3 147.3(4) . . ?
C43 N5 Sm3 118.1(4) . . ?
C50 N5 Sm3 135.5(4) . . ?
C50 N5 C43 105.7(5) . . ?
Si1 N7 Sm1 113.8(2) . . ?
Si1 N7 Si2 120.9(3) . . ?
Si2 N7 Sm1 125.3(3) . . ?
C51 N6 Sm1 91.8(3) . . ?
C51 N6 C52 122.1(5) . . ?
C52 N6 Sm1 145.7(4) . . ?
C22 N3 Sm2 119.0(4) . . ?
C29 N3 Sm2 136.0(5) . . ?
C29 N3 C22 104.7(5) . . ?
Si5 N9 Sm3 113.7(3) . . ?
Si6 N9 Sm3 126.0(3) . . ?
Si6 N9 Si5 120.3(3) . . ?
Si3 N8 Sm2 113.8(2) . . ?
Si4 N8 Sm2 125.1(3) . . ?
Si4 N8 Si3 121.0(3) . . ?
O2 C30 C22 114.2(6) . . ?
N4 C30 O2 113.6(5) . . ?
N4 C30 C22 132.2(6) . . ?
O1 C9 C1 113.5(6) . . ?
N2 C9 O1 114.2(5) . . ?
N2 C9 C1 132.3(6) . . ?
N5 C43 C51 116.2(5) . . ?
C44 C43 N5 111.0(6) . . ?
C44 C43 C51 132.8(6) . . ?
C43 C44 H44A 110.3 . . ?
C43 C44 H44B 110.3 . . ?
C43 C44 C45 107.2(6) . . ?
H44A C44 H44B 108.5 . . ?
C45 C44 H44A 110.3 . . ?
C45 C44 H44B 110.3 . . ?
N1 C8 C3 110.5(7) . . ?
N1 C8 C7 128.2(7) . . ?
C7 C8 C3 121.0(7) . . ?
N3 C22 C30 114.9(5) . . ?
C23 C22 N3 110.6(6) . . ?
C23 C22 C30 134.5(7) . . ?
N5 C50 C45 109.8(6) . . ?
C49 C50 N5 129.3(7) . . ?
C49 C50 C45 120.9(6) . . ?
N1 C1 C9 115.2(5) . . ?
C2 C1 N1 111.0(6) . . ?
C2 C1 C9 133.8(7) . . ?
C44 C45 C50 106.3(6) . . ?
C46 C45 C44 133.7(7) . . ?
C46 C45 C50 120.0(7) . . ?
O3 C51 C43 112.2(5) . . ?
N6 C51 O3 115.0(5) . . ?
N6 C51 C43 132.8(6) . . ?
C32 C31 N4 119.6(6) . . ?
C36 C31 N4 118.7(6) . . ?
C36 C31 C32 121.6(6) . . ?
C57 C52 N6 118.8(6) . . ?
C53 C52 N6 119.3(6) . . ?
C53 C52 C57 121.9(6) . . ?
C52 C57 C61 122.6(6) . . ?
C56 C57 C52 117.5(7) . . ?
C56 C57 C61 119.8(7) . . ?
C57 C61 H61 107.5 . . ?
C57 C61 C62 112.0(6) . . ?
C57 C61 C63 113.3(6) . . ?
C62 C61 H61 107.5 . . ?
C62 C61 C63 108.8(6) . . ?
C63 C61 H61 107.5 . . ?
C8 C3 C2 105.5(6) . . ?
C8 C3 C4 117.6(8) . . ?
C2 C3 C4 136.9(8) . . ?
C1 C2 C3 107.4(6) . . ?
C1 C2 H2 126.3 . . ?
C3 C2 H2 126.3 . . ?
C22 C23 H23 125.9 . . ?
C22 C23 C24 108.2(7) . . ?
C24 C23 H23 125.9 . . ?
C11 C10 N2 118.7(6) . . ?
C15 C10 N2 120.2(7) . . ?
C15 C10 C11 121.1(7) . . ?
C32 C37 H37 107.0 . . ?
C32 C37 C38 112.9(6) . . ?
C38 C37 H37 107.0 . . ?
C39 C37 H37 107.0 . . ?
C39 C37 C32 112.9(7) . . ?
C39 C37 C38 109.6(6) . . ?
Si3 C70 H70A 109.5 . . ?
Si3 C70 H70B 109.5 . . ?
Si3 C70 H70C 109.5 . . ?
H70A C70 H70B 109.5 . . ?
H70A C70 H70C 109.5 . . ?
H70B C70 H70C 109.5 . . ?
C11 C16 H16 106.7 . . ?
C11 C16 C17 111.2(7) . . ?
C11 C16 C18 115.5(7) . . ?
C17 C16 H16 106.7 . . ?
C18 C16 H16 106.7 . . ?
C18 C16 C17 109.5(7) . . ?
C57 C56 H56 119.5 . . ?
C55 C56 C57 121.0(7) . . ?
C55 C56 H56 119.5 . . ?
C31 C32 C37 122.6(6) . . ?
C33 C32 C31 118.4(7) . . ?
C33 C32 C37 118.9(7) . . ?
N3 C29 C24 110.9(7) . . ?
C28 C29 N3 127.6(7) . . ?
C28 C29 C24 121.5(7) . . ?
Si5 C77 H77A 109.5 . . ?
Si5 C77 H77B 109.5 . . ?
Si5 C77 H77C 109.5 . . ?
H77A C77 H77B 109.5 . . ?
H77A C77 H77C 109.5 . . ?
H77B C77 H77C 109.5 . . ?
C23 C24 C29 105.6(6) . . ?
C23 C24 C25 134.2(9) . . ?
C29 C24 C25 120.1(8) . . ?
Si1 C64 H64A 109.5 . . ?
Si1 C64 H64B 109.5 . . ?
Si1 C64 H64C 109.5 . . ?
H64A C64 H64B 109.5 . . ?
H64A C64 H64C 109.5 . . ?
H64B C64 H64C 109.5 . . ?
C8 C7 H7 121.3 . . ?
C6 C7 C8 117.3(9) . . ?
C6 C7 H7 121.3 . . ?
C37 C38 H38A 109.5 . . ?
C37 C38 H38B 109.5 . . ?
C37 C38 H38C 109.5 . . ?
H38A C38 H38B 109.5 . . ?
H38A C38 H38C 109.5 . . ?
H38B C38 H38C 109.5 . . ?
C10 C11 C16 122.7(7) . . ?
C12 C11 C10 118.3(8) . . ?
C12 C11 C16 119.0(8) . . ?
Si2 C69 H69A 109.5 . . ?
Si2 C69 H69B 109.5 . . ?
Si2 C69 H69C 109.5 . . ?
H69A C69 H69B 109.5 . . ?
H69A C69 H69C 109.5 . . ?
H69B C69 H69C 109.5 . . ?
C31 C36 C35 117.5(7) . . ?
C31 C36 C40 122.8(7) . . ?
C35 C36 C40 119.7(7) . . ?
C56 C55 H55 119.7 . . ?
C54 C55 C56 120.6(7) . . ?
C54 C55 H55 119.7 . . ?
Si1 C65 H65A 109.5 . . ?
Si1 C65 H65B 109.5 . . ?
Si1 C65 H65C 109.5 . . ?
H65A C65 H65B 109.5 . . ?
H65A C65 H65C 109.5 . . ?
H65B C65 H65C 109.5 . . ?
C45 C46 H46 121.0 . . ?
C47 C46 C45 118.0(8) . . ?
C47 C46 H46 121.0 . . ?
C50 C49 H49 120.9 . . ?
C48 C49 C50 118.2(8) . . ?
C48 C49 H49 120.9 . . ?
C49 C48 H48 119.4 . . ?
C49 C48 C47 121.1(8) . . ?
C47 C48 H48 119.4 . . ?
Si4 C74 H74A 109.5 . . ?
Si4 C74 H74B 109.5 . . ?
Si4 C74 H74C 109.5 . . ?
H74A C74 H74B 109.5 . . ?
H74A C74 H74C 109.5 . . ?
H74B C74 H74C 109.5 . . ?
Si3 C71 H71A 109.5 . . ?
Si3 C71 H71B 109.5 . . ?
Si3 C71 H71C 109.5 . . ?
H71A C71 H71B 109.5 . . ?
H71A C71 H71C 109.5 . . ?
H71B C71 H71C 109.5 . . ?
C46 C47 C48 121.7(8) . . ?
C46 C47 H47 119.2 . . ?
C48 C47 H47 119.2 . . ?
Si6 C80 H80A 109.5 . . ?
Si6 C80 H80B 109.5 . . ?
Si6 C80 H80C 109.5 . . ?
H80A C80 H80B 109.5 . . ?
H80A C80 H80C 109.5 . . ?
H80B C80 H80C 109.5 . . ?
Si1 C66 H66A 109.5 . . ?
Si1 C66 H66B 109.5 . . ?
Si1 C66 H66C 109.5 . . ?
H66A C66 H66B 109.5 . . ?
H66A C66 H66C 109.5 . . ?
H66B C66 H66C 109.5 . . ?
C61 C62 H62A 109.5 . . ?
C61 C62 H62B 109.5 . . ?
C61 C62 H62C 109.5 . . ?
H62A C62 H62B 109.5 . . ?
H62A C62 H62C 109.5 . . ?
H62B C62 H62C 109.5 . . ?
C10 C15 C19 121.3(7) . . ?
C10 C15 C14 118.4(8) . . ?
C14 C15 C19 120.3(8) . . ?
C61 C63 H63A 109.5 . . ?
C61 C63 H63B 109.5 . . ?
C61 C63 H63C 109.5 . . ?
H63A C63 H63B 109.5 . . ?
H63A C63 H63C 109.5 . . ?
H63B C63 H63C 109.5 . . ?
C16 C17 H17A 109.5 . . ?
C16 C17 H17B 109.5 . . ?
C16 C17 H17C 109.5 . . ?
H17A C17 H17B 109.5 . . ?
H17A C17 H17C 109.5 . . ?
H17B C17 H17C 109.5 . . ?
C52 C53 C54 118.1(8) . . ?
C52 C53 C58 120.3(7) . . ?
C54 C53 C58 121.4(8) . . ?
C28 C27 H27 119.4 . . ?
C28 C27 C26 121.3(10) . . ?
C26 C27 H27 119.4 . . ?
Si5 C78 H78A 109.5 . . ?
Si5 C78 H78B 109.5 . . ?
Si5 C78 H78C 109.5 . . ?
H78A C78 H78B 109.5 . . ?
H78A C78 H78C 109.5 . . ?
H78B C78 H78C 109.5 . . ?
C32 C33 H33 120.0 . . ?
C34 C33 C32 119.9(8) . . ?
C34 C33 H33 120.0 . . ?
C24 C25 H25 121.2 . . ?
C26 C25 C24 117.6(9) . . ?
C26 C25 H25 121.2 . . ?
C55 C54 C53 120.7(8) . . ?
C55 C54 H54 119.7 . . ?
C53 C54 H54 119.7 . . ?
C3 C4 H4 119.8 . . ?
C5 C4 C3 120.3(10) . . ?
C5 C4 H4 119.8 . . ?
Si6 C79 H79A 109.5 . . ?
Si6 C79 H79B 109.5 . . ?
Si6 C79 H79C 109.5 . . ?
H79A C79 H79B 109.5 . . ?
H79A C79 H79C 109.5 . . ?
H79B C79 H79C 109.5 . . ?
C4 C5 H5 119.6 . . ?
C4 C5 C6 120.9(10) . . ?
C6 C5 H5 119.6 . . ?
Si3 C72 H72A 109.5 . . ?
Si3 C72 H72B 109.5 . . ?
Si3 C72 H72C 109.5 . . ?
H72A C72 H72B 109.5 . . ?
H72A C72 H72C 109.5 . . ?
H72B C72 H72C 109.5 . . ?
C11 C12 H12 119.6 . . ?
C13 C12 C11 120.7(9) . . ?
C13 C12 H12 119.6 . . ?
C16 C18 H18A 109.5 . . ?
C16 C18 H18B 109.5 . . ?
C16 C18 H18C 109.5 . . ?
H18A C18 H18B 109.5 . . ?
H18A C18 H18C 109.5 . . ?
H18B C18 H18C 109.5 . . ?
C7 C6 H6 118.7 . . ?
C5 C6 C7 122.6(10) . . ?
C5 C6 H6 118.7 . . ?
C29 C28 C27 117.2(9) . . ?
C29 C28 H28 121.4 . . ?
C27 C28 H28 121.4 . . ?
C15 C19 H19 107.7 . . ?
C15 C19 C21 113.1(8) . . ?
C21 C19 H19 107.7 . . ?
C20 C19 C15 110.4(9) . . ?
C20 C19 H19 107.7 . . ?
C20 C19 C21 110.1(8) . . ?
Si2 C67 H67A 109.5 . . ?
Si2 C67 H67B 109.5 . . ?
Si2 C67 H67C 109.5 . . ?
H67A C67 H67B 109.5 . . ?
H67A C67 H67C 109.5 . . ?
H67B C67 H67C 109.5 . . ?
C37 C39 H39A 109.5 . . ?
C37 C39 H39B 109.5 . . ?
C37 C39 H39C 109.5 . . ?
H39A C39 H39B 109.5 . . ?
H39A C39 H39C 109.5 . . ?
H39B C39 H39C 109.5 . . ?
C12 C13 H13 119.3 . . ?
C12 C13 C14 121.4(9) . . ?
C14 C13 H13 119.3 . . ?
C27 C26 H26 118.9 . . ?
C25 C26 C27 122.2(10) . . ?
C25 C26 H26 118.9 . . ?
C15 C14 H14 120.0 . . ?
C13 C14 C15 120.1(9) . . ?
C13 C14 H14 120.0 . . ?
C36 C35 H35 119.3 . . ?
C34 C35 C36 121.5(8) . . ?
C34 C35 H35 119.3 . . ?
C36 C40 H40 106.3 . . ?
C36 C40 C42 113.7(10) . . ?
C41 C40 C36 112.2(10) . . ?
C41 C40 H40 106.3 . . ?
C41 C40 C42 111.5(9) . . ?
C42 C40 H40 106.3 . . ?
Si5 C76 H76A 109.5 . . ?
Si5 C76 H76B 109.5 . . ?
Si5 C76 H76C 109.5 . . ?
H76A C76 H76B 109.5 . . ?
H76A C76 H76C 109.5 . . ?
H76B C76 H76C 109.5 . . ?
C33 C34 C35 121.0(8) . . ?
C33 C34 H34 119.5 . . ?
C35 C34 H34 119.5 . . ?
Si4 C73 H73A 109.5 . . ?
Si4 C73 H73B 109.5 . . ?
Si4 C73 H73C 109.5 . . ?
H73A C73 H73B 109.5 . . ?
H73A C73 H73C 109.5 . . ?
H73B C73 H73C 109.5 . . ?
Si6 C81 H81A 109.5 . . ?
Si6 C81 H81B 109.5 . . ?
Si6 C81 H81C 109.5 . . ?
H81A C81 H81B 109.5 . . ?
H81A C81 H81C 109.5 . . ?
H81B C81 H81C 109.5 . . ?
C19 C21 H21A 109.5 . . ?
C19 C21 H21B 109.5 . . ?
C19 C21 H21C 109.5 . . ?
H21A C21 H21B 109.5 . . ?
H21A C21 H21C 109.5 . . ?
H21B C21 H21C 109.5 . . ?
Si4 C75 H75A 109.5 . . ?
Si4 C75 H75B 109.5 . . ?
Si4 C75 H75C 109.5 . . ?
H75A C75 H75B 109.5 . . ?
H75A C75 H75C 109.5 . . ?
H75B C75 H75C 109.5 . . ?
C19 C20 H20A 109.5 . . ?
C19 C20 H20B 109.5 . . ?
C19 C20 H20C 109.5 . . ?
H20A C20 H20B 109.5 . . ?
H20A C20 H20C 109.5 . . ?
H20B C20 H20C 109.5 . . ?
C53 C58 H58 108.2 . . ?
C60 C58 C53 114.3(10) . . ?
C60 C58 H58 108.2 . . ?
C60 C58 C59 111.8(7) . . ?
C59 C58 C53 106.0(10) . . ?
C59 C58 H58 108.2 . . ?
C40 C41 H41A 109.5 . . ?
C40 C41 H41B 109.5 . . ?
C40 C41 H41C 109.5 . . ?
H41A C41 H41B 109.5 . . ?
H41A C41 H41C 109.5 . . ?
H41B C41 H41C 109.5 . . ?
Si2 C68 H68A 109.5 . . ?
Si2 C68 H68B 109.5 . . ?
Si2 C68 H68C 109.5 . . ?
H68A C68 H68B 109.5 . . ?
H68A C68 H68C 109.5 . . ?
H68B C68 H68C 109.5 . . ?
C40 C42 H42A 109.5 . . ?
C40 C42 H42B 109.5 . . ?
C40 C42 H42C 109.5 . . ?
H42A C42 H42B 109.5 . . ?
H42A C42 H42C 109.5 . . ?
H42B C42 H42C 109.5 . . ?
C58 C60 H60A 109.5 . . ?
C58 C60 H60B 109.5 . . ?
C58 C60 H60C 109.5 . . ?
H60A C60 H60B 109.5 . . ?
H60A C60 H60C 109.5 . . ?
H60B C60 H60C 109.5 . . ?
C85 O4 C82 113.8(9) . . ?
C85 O4 Li1 121.4(8) . . ?
C82 O4 Li1 124.2(8) . . ?
C86 O5 Li1 121.6(8) . . ?
C89 O5 C86 115.5(10) . . ?
C89 O5 Li1 121.9(9) . . ?
O4 C85 H85 127.0 . . ?
O4 C85 C84 106.1(8) . . ?
C84 C85 H85 127.0 . . ?
O4 C82 H82A 110.9 . . ?
O4 C82 H82B 110.9 . . ?
O4 C82 C83 104.4(8) . . ?
H82A C82 H82B 108.9 . . ?
C83 C82 H82A 110.9 . . ?
C83 C82 H82B 110.9 . . ?
O5 C86 H86A 111.7 . . ?
O5 C86 H86B 111.7 . . ?
O5 C86 C87 100.5(8) . . ?
H86A C86 H86B 109.4 . . ?
C87 C86 H86A 111.7 . . ?
C87 C86 H86B 111.7 . . ?
C82 C83 H83A 110.7 . . ?
C82 C83 H83B 110.7 . . ?
H83A C83 H83B 108.8 . . ?
C84 C83 C82 105.0(6) . . ?
C84 C83 H83A 110.7 . . ?
C84 C83 H83B 110.7 . . ?
C85 C84 H84A 110.6 . . ?
C85 C84 H84B 110.6 . . ?
C83 C84 C85 105.6(6) . . ?
C83 C84 H84A 110.6 . . ?
C83 C84 H84B 110.6 . . ?
H84A C84 H84B 108.8 . . ?
O5 C89 H89A 111.9 . . ?
O5 C89 H89B 111.9 . . ?
O5 C89 C88 99.6(9) . . ?
H89A C89 H89B 109.6 . . ?
C88 C89 H89A 111.9 . . ?
C88 C89 H89B 111.9 . . ?
C86 C87 H87A 110.7 . . ?
C86 C87 H87B 110.7 . . ?
H87A C87 H87B 108.8 . . ?
C88 C87 C86 105.1(6) . . ?
C88 C87 H87A 110.7 . . ?
C88 C87 H87B 110.7 . . ?
O4 Li1 O5 108.3(7) . . ?
O4 Li1 O6 110.8(7) . . ?
O4 Li1 O7 109.2(7) . . ?
O5 Li1 O7 109.5(7) . . ?
O6 Li1 O5 109.0(7) . . ?
O6 Li1 O7 110.1(7) . . ?
C93 O6 Li1 124.3(9) . . ?
C93 O6 C90 117.3(10) . . ?
C90 O6 Li1 117.6(9) . . ?
C97 O7 Li1 116.8(9) . . ?
C94 O7 Li1 112.6(10) . . ?
C94 O7 C97 128.2(10) . . ?
H96A C96 H96B 108.2 . . ?
C97 C96 H96A 109.8 . . ?
C97 C96 H96B 109.8 . . ?
C97 C96 C95 109.5(7) . . ?
C95 C96 H96A 109.8 . . ?
C95 C96 H96B 109.8 . . ?
O7 C97 C96 93.2(8) . . ?
O7 C97 H97A 113.1 . . ?
O7 C97 H97B 113.1 . . ?
C96 C97 H97A 113.1 . . ?
C96 C97 H97B 113.1 . . ?
H97A C97 H97B 110.5 . . ?
O6 C93 H93A 111.1 . . ?
O6 C93 H93B 111.1 . . ?
O6 C93 C92 103.5(9) . . ?
H93A C93 H93B 109.0 . . ?
C92 C93 H93A 111.1 . . ?
C92 C93 H93B 111.1 . . ?
O7 C94 H94A 112.7 . . ?
O7 C94 H94B 112.7 . . ?
O7 C94 C95 95.3(8) . . ?
H94A C94 H94B 110.2 . . ?
C95 C94 H94A 112.7 . . ?
C95 C94 H94B 112.7 . . ?
O6 C90 H90A 110.9 . . ?
O6 C90 H90B 110.9 . . ?
O6 C90 C91 104.4(9) . . ?
H90A C90 H90B 108.9 . . ?
C91 C90 H90A 110.9 . . ?
C91 C90 H90B 110.9 . . ?
C89 C88 H88A 110.4 . . ?
C89 C88 H88B 110.4 . . ?
C87 C88 C89 106.4(6) . . ?
C87 C88 H88A 110.4 . . ?
C87 C88 H88B 110.4 . . ?
H88A C88 H88B 108.6 . . ?
C90 C91 H91A 110.4 . . ?
C90 C91 H91B 110.4 . . ?
H91A C91 H91B 108.6 . . ?
C92 C91 C90 106.7(7) . . ?
C92 C91 H91A 110.4 . . ?
C92 C91 H91B 110.4 . . ?
C96 C95 H95A 110.0 . . ?
C96 C95 H95B 110.0 . . ?
C94 C95 C96 108.5(7) . . ?
C94 C95 H95A 110.0 . . ?
C94 C95 H95B 110.0 . . ?
H95A C95 H95B 108.4 . . ?
C93 C92 H92A 110.5 . . ?
C93 C92 H92B 110.5 . . ?
C91 C92 C93 106.1(6) . . ?
C91 C92 H92A 110.5 . . ?
C91 C92 H92B 110.5 . . ?
H92A C92 H92B 108.7 . . ?
C58 C59 H59A 109.5 . . ?
C58 C59 H59B 109.5 . . ?
C58 C59 H59C 109.5 . . ?
H59A C59 H59B 109.5 . . ?
H59A C59 H59C 109.5 . . ?
H59B C59 H59C 109.5 . . ?

loop_
_geom_bond_atom_site_label_1
_geom_bond_atom_site_label_2
_geom_bond_distance
_geom_bond_site_symmetry_2
_geom_bond_publ_flag
Sm1 Cl1 2.9551(14) . ?
Sm1 O1 2.305(4) . ?
Sm1 O3 2.366(4) . ?
Sm1 N1 2.410(5) . ?
Sm1 N7 2.268(5) . ?
Sm1 N6 2.578(5) . ?
Sm3 Cl1 2.9877(14) . ?
Sm3 O2 2.377(4) . ?
Sm3 O3 2.302(4) . ?
Sm3 N4 2.608(5) . ?
Sm3 N5 2.400(5) . ?
Sm3 N9 2.271(5) . ?
Sm2 Cl1 2.9457(15) . ?
Sm2 O2 2.308(4) . ?
Sm2 O1 2.358(4) . ?
Sm2 N2 2.621(5) . ?
Sm2 N3 2.377(5) . ?
Sm2 N8 2.268(5) . ?
Si3 N8 1.725(6) . ?
Si3 C70 1.898(7) . ?
Si3 C71 1.876(8) . ?
Si3 C72 1.883(7) . ?
Si1 N7 1.711(5) . ?
Si1 C64 1.876(7) . ?
Si1 C65 1.867(7) . ?
Si1 C66 1.882(7) . ?
Si5 N9 1.724(6) . ?
Si5 C77 1.911(8) . ?
Si5 C78 1.870(8) . ?
Si5 C76 1.889(8) . ?
Si2 N7 1.725(5) . ?
Si2 C69 1.858(8) . ?
Si2 C67 1.897(8) . ?
Si2 C68 1.853(8) . ?
Si6 N9 1.718(5) . ?
Si6 C80 1.864(8) . ?
Si6 C79 1.877(8) . ?
Si6 C81 1.893(8) . ?
Si4 N8 1.720(5) . ?
Si4 C74 1.825(8) . ?
Si4 C73 1.880(8) . ?
Si4 C75 1.879(9) . ?
O2 C30 1.331(7) . ?
O1 C9 1.336(6) . ?
O3 C51 1.334(6) . ?
N1 C8 1.370(7) . ?
N1 C1 1.385(8) . ?
N2 C9 1.286(7) . ?
N2 C10 1.447(8) . ?
N4 C30 1.311(7) . ?
N4 C31 1.440(7) . ?
N5 C43 1.392(7) . ?
N5 C50 1.389(7) . ?
N6 C51 1.280(7) . ?
N6 C52 1.429(7) . ?
N3 C22 1.398(8) . ?
N3 C29 1.395(8) . ?
C30 C22 1.445(8) . ?
C9 C1 1.456(8) . ?
C43 C44 1.389(8) . ?
C43 C51 1.455(8) . ?
C44 H44A 0.9700 . ?
C44 H44B 0.9700 . ?
C44 C45 1.405(9) . ?
C8 C3 1.408(9) . ?
C8 C7 1.402(10) . ?
C22 C23 1.377(8) . ?
C50 C45 1.427(9) . ?
C50 C49 1.374(9) . ?
C1 C2 1.367(8) . ?
C45 C46 1.399(9) . ?
C31 C32 1.409(9) . ?
C31 C36 1.382(9) . ?
C52 C57 1.403(9) . ?
C52 C53 1.376(9) . ?
C57 C61 1.499(9) . ?
C57 C56 1.397(9) . ?
C61 H61 0.9800 . ?
C61 C62 1.510(10) . ?
C61 C63 1.540(9) . ?
C3 C2 1.411(9) . ?
C3 C4 1.436(10) . ?
C2 H2 0.9300 . ?
C23 H23 0.9300 . ?
C23 C24 1.403(10) . ?
C10 C11 1.395(10) . ?
C10 C15 1.383(10) . ?
C37 H37 0.9800 . ?
C37 C32 1.520(9) . ?
C37 C38 1.527(9) . ?
C37 C39 1.505(10) . ?
C70 H70A 0.9600 . ?
C70 H70B 0.9600 . ?
C70 H70C 0.9600 . ?
C16 H16 0.9800 . ?
C16 C11 1.524(11) . ?
C16 C17 1.535(11) . ?
C16 C18 1.527(10) . ?
C56 H56 0.9300 . ?
C56 C55 1.372(10) . ?
C32 C33 1.392(9) . ?
C29 C24 1.405(9) . ?
C29 C28 1.390(10) . ?
C77 H77A 0.9600 . ?
C77 H77B 0.9600 . ?
C77 H77C 0.9600 . ?
C24 C25 1.427(10) . ?
C64 H64A 0.9600 . ?
C64 H64B 0.9600 . ?
C64 H64C 0.9600 . ?
C7 H7 0.9300 . ?
C7 C6 1.386(11) . ?
C38 H38A 0.9600 . ?
C38 H38B 0.9600 . ?
C38 H38C 0.9600 . ?
C11 C12 1.386(10) . ?
C69 H69A 0.9600 . ?
C69 H69B 0.9600 . ?
C69 H69C 0.9600 . ?
C36 C35 1.386(10) . ?
C36 C40 1.519(11) . ?
C55 H55 0.9300 . ?
C55 C54 1.358(11) . ?
C65 H65A 0.9600 . ?
C65 H65B 0.9600 . ?
C65 H65C 0.9600 . ?
C46 H46 0.9300 . ?
C46 C47 1.353(11) . ?
C49 H49 0.9300 . ?
C49 C48 1.365(10) . ?
C48 H48 0.9300 . ?
C48 C47 1.416(12) . ?
C74 H74A 0.9600 . ?
C74 H74B 0.9600 . ?
C74 H74C 0.9600 . ?
C71 H71A 0.9600 . ?
C71 H71B 0.9600 . ?
C71 H71C 0.9600 . ?
C47 H47 0.9300 . ?
C80 H80A 0.9600 . ?
C80 H80B 0.9600 . ?
C80 H80C 0.9600 . ?
C66 H66A 0.9600 . ?
C66 H66B 0.9600 . ?
C66 H66C 0.9600 . ?
C62 H62A 0.9600 . ?
C62 H62B 0.9600 . ?
C62 H62C 0.9600 . ?
C15 C19 1.514(11) . ?
C15 C14 1.401(11) . ?
C63 H63A 0.9600 . ?
C63 H63B 0.9600 . ?
C63 H63C 0.9600 . ?
C17 H17A 0.9600 . ?
C17 H17B 0.9600 . ?
C17 H17C 0.9600 . ?
C53 C54 1.410(10) . ?
C53 C58 1.552(12) . ?
C27 H27 0.9300 . ?
C27 C28 1.398(11) . ?
C27 C26 1.401(14) . ?
C78 H78A 0.9600 . ?
C78 H78B 0.9600 . ?
C78 H78C 0.9600 . ?
C33 H33 0.9300 . ?
C33 C34 1.361(11) . ?
C25 H25 0.9300 . ?
C25 C26 1.354(13) . ?
C54 H54 0.9300 . ?
C4 H4 0.9300 . ?
C4 C5 1.342(13) . ?
C79 H79A 0.9600 . ?
C79 H79B 0.9600 . ?
C79 H79C 0.9600 . ?
C5 H5 0.9300 . ?
C5 C6 1.362(13) . ?
C72 H72A 0.9600 . ?
C72 H72B 0.9600 . ?
C72 H72C 0.9600 . ?
C12 H12 0.9300 . ?
C12 C13 1.353(12) . ?
C18 H18A 0.9600 . ?
C18 H18B 0.9600 . ?
C18 H18C 0.9600 . ?
C6 H6 0.9300 . ?
C28 H28 0.9300 . ?
C19 H19 0.9800 . ?
C19 C21 1.560(12) . ?
C19 C20 1.499(13) . ?
C67 H67A 0.9600 . ?
C67 H67B 0.9600 . ?
C67 H67C 0.9600 . ?
C39 H39A 0.9600 . ?
C39 H39B 0.9600 . ?
C39 H39C 0.9600 . ?
C13 H13 0.9300 . ?
C13 C14 1.359(13) . ?
C26 H26 0.9300 . ?
C14 H14 0.9300 . ?
C35 H35 0.9300 . ?
C35 C34 1.372(12) . ?
C40 H40 0.9800 . ?
C40 C41 1.440(14) . ?
C40 C42 1.559(15) . ?
C76 H76A 0.9600 . ?
C76 H76B 0.9600 . ?
C76 H76C 0.9600 . ?
C34 H34 0.9300 . ?
C73 H73A 0.9600 . ?
C73 H73B 0.9600 . ?
C73 H73C 0.9600 . ?
C81 H81A 0.9600 . ?
C81 H81B 0.9600 . ?
C81 H81C 0.9600 . ?
C21 H21A 0.9600 . ?
C21 H21B 0.9600 . ?
C21 H21C 0.9600 . ?
C75 H75A 0.9600 . ?
C75 H75B 0.9600 . ?
C75 H75C 0.9600 . ?
C20 H20A 0.9600 . ?
C20 H20B 0.9600 . ?
C20 H20C 0.9600 . ?
C58 H58 0.9800 . ?
C58 C60 1.521(8) . ?
C58 C59 1.522(8) . ?
C41 H41A 0.9600 . ?
C41 H41B 0.9600 . ?
C41 H41C 0.9600 . ?
C68 H68A 0.9600 . ?
C68 H68B 0.9600 . ?
C68 H68C 0.9600 . ?
C42 H42A 0.9600 . ?
C42 H42B 0.9600 . ?
C42 H42C 0.9600 . ?
C60 H60A 0.9600 . ?
C60 H60B 0.9600 . ?
C60 H60C 0.9600 . ?
O4 C85 1.398(8) . ?
O4 C82 1.438(8) . ?
O4 Li1 1.936(12) . ?
O5 C86 1.416(8) . ?
O5 C89 1.402(8) . ?
O5 Li1 1.942(12) . ?
C85 H85 0.9300 . ?
C85 C84 1.558(9) . ?
C82 H82A 0.9700 . ?
C82 H82B 0.9700 . ?
C82 C83 1.549(9) . ?
C86 H86A 0.9700 . ?
C86 H86B 0.9700 . ?
C86 C87 1.563(8) . ?
C83 H83A 0.9700 . ?
C83 H83B 0.9700 . ?
C83 C84 1.537(8) . ?
C84 H84A 0.9700 . ?
C84 H84B 0.9700 . ?
C89 H89A 0.9700 . ?
C89 H89B 0.9700 . ?
C89 C88 1.547(9) . ?
C87 H87A 0.9700 . ?
C87 H87B 0.9700 . ?
C87 C88 1.535(8) . ?
Li1 O6 1.941(12) . ?
Li1 O7 1.943(12) . ?
O6 C93 1.417(8) . ?
O6 C90 1.425(8) . ?
O7 C97 1.437(8) . ?
O7 C94 1.430(8) . ?
C96 H96A 0.9700 . ?
C96 H96B 0.9700 . ?
C96 C97 1.530(8) . ?
C96 C95 1.533(8) . ?
C97 H97A 0.9700 . ?
C97 H97B 0.9700 . ?
C93 H93A 0.9700 . ?
C93 H93B 0.9700 . ?
C93 C92 1.555(9) . ?
C94 H94A 0.9700 . ?
C94 H94B 0.9700 . ?
C94 C95 1.532(9) . ?
C90 H90A 0.9700 . ?
C90 H90B 0.9700 . ?
C90 C91 1.538(9) . ?
C88 H88A 0.9700 . ?
C88 H88B 0.9700 . ?
C91 H91A 0.9700 . ?
C91 H91B 0.9700 . ?
C91 C92 1.537(8) . ?
C95 H95A 0.9700 . ?
C95 H95B 0.9700 . ?
C92 H92A 0.9700 . ?
C92 H92B 0.9700 . ?
C59 H59A 0.9600 . ?
C59 H59B 0.9600 . ?
C59 H59C 0.9600 . ?

loop_
_geom_torsion_atom_site_label_1
_geom_torsion_atom_site_label_2
_geom_torsion_atom_site_label_3
_geom_torsion_atom_site_label_4
_geom_torsion
_geom_torsion_site_symmetry_1
_geom_torsion_site_symmetry_2
_geom_torsion_site_symmetry_3
_geom_torsion_site_symmetry_4
_geom_torsion_publ_flag
Sm1 O1 C9 N2 -178.0(4) . . . . ?
Sm1 O1 C9 C1 0.3(7) . . . . ?
Sm1 O3 C51 N6 4.6(6) . . . . ?
Sm1 O3 C51 C43 -177.0(4) . . . . ?
Sm1 N1 C8 C3 -170.1(4) . . . . ?
Sm1 N1 C8 C7 15.3(10) . . . . ?
Sm1 N1 C1 C9 -8.3(7) . . . . ?
Sm1 N1 C1 C2 171.1(4) . . . . ?
Sm1 N6 C51 O3 -4.1(5) . . . . ?
Sm1 N6 C51 C43 177.9(7) . . . . ?
Sm1 N6 C52 C57 -88.4(8) . . . . ?
Sm1 N6 C52 C53 90.1(10) . . . . ?
Sm3 O2 C30 N4 3.0(6) . . . . ?
Sm3 O2 C30 C22 -178.5(4) . . . . ?
Sm3 O3 C51 N6 178.5(4) . . . . ?
Sm3 O3 C51 C43 -3.1(7) . . . . ?
Sm3 N4 C30 O2 -2.7(5) . . . . ?
Sm3 N4 C30 C22 179.2(6) . . . . ?
Sm3 N4 C31 C32 -83.4(9) . . . . ?
Sm3 N4 C31 C36 95.2(9) . . . . ?
Sm3 N5 C43 C44 171.5(4) . . . . ?
Sm3 N5 C43 C51 -8.2(7) . . . . ?
Sm3 N5 C50 C45 -168.9(4) . . . . ?
Sm3 N5 C50 C49 11.0(11) . . . . ?
Sm2 O2 C30 N4 -178.6(4) . . . . ?
Sm2 O2 C30 C22 -0.2(7) . . . . ?
Sm2 O1 C9 N2 4.3(6) . . . . ?
Sm2 O1 C9 C1 -177.4(4) . . . . ?
Sm2 N2 C9 O1 -3.8(5) . . . . ?
Sm2 N2 C9 C1 178.3(7) . . . . ?
Sm2 N2 C10 C11 -80.7(10) . . . . ?
Sm2 N2 C10 C15 98.2(10) . . . . ?
Sm2 N3 C22 C30 -5.6(7) . . . . ?
Sm2 N3 C22 C23 174.0(4) . . . . ?
Sm2 N3 C29 C24 -172.5(5) . . . . ?
Sm2 N3 C29 C28 8.1(11) . . . . ?
O2 C30 C22 N3 3.8(8) . . . . ?
O2 C30 C22 C23 -175.8(7) . . . . ?
O1 C9 C1 N1 5.2(8) . . . . ?
O1 C9 C1 C2 -173.9(7) . . . . ?
N1 C8 C3 C2 1.9(8) . . . . ?
N1 C8 C3 C4 179.8(6) . . . . ?
N1 C8 C7 C6 179.6(7) . . . . ?
N1 C1 C2 C3 1.1(8) . . . . ?
N2 C9 C1 N1 -176.8(6) . . . . ?
N2 C9 C1 C2 4.0(13) . . . . ?
N2 C10 C11 C16 -1.6(11) . . . . ?
N2 C10 C11 C12 179.7(7) . . . . ?
N2 C10 C15 C19 -0.3(12) . . . . ?
N2 C10 C15 C14 -179.3(8) . . . . ?
N4 C30 C22 N3 -178.2(6) . . . . ?
N4 C30 C22 C23 2.2(12) . . . . ?
N4 C31 C32 C37 -3.2(11) . . . . ?
N4 C31 C32 C33 -179.1(7) . . . . ?
N4 C31 C36 C35 -179.7(8) . . . . ?
N4 C31 C36 C40 0.2(13) . . . . ?
N5 C43 C44 C45 -0.2(7) . . . . ?
N5 C43 C51 O3 7.2(8) . . . . ?
N5 C43 C51 N6 -174.8(6) . . . . ?
N5 C50 C45 C44 -0.9(7) . . . . ?
N5 C50 C45 C46 -178.7(6) . . . . ?
N5 C50 C49 C48 -179.7(7) . . . . ?
N6 C52 C57 C61 5.3(10) . . . . ?
N6 C52 C57 C56 -177.9(6) . . . . ?
N6 C52 C53 C54 177.8(8) . . . . ?
N6 C52 C53 C58 -7.4(14) . . . . ?
N3 C22 C23 C24 0.2(8) . . . . ?
N3 C29 C24 C23 -0.4(8) . . . . ?
N3 C29 C24 C25 -179.1(7) . . . . ?
N3 C29 C28 C27 179.9(7) . . . . ?
C30 N4 C31 C32 91.4(8) . . . . ?
C30 N4 C31 C36 -90.1(8) . . . . ?
C30 C22 C23 C24 179.8(7) . . . . ?
C9 N2 C10 C11 95.9(8) . . . . ?
C9 N2 C10 C15 -85.2(9) . . . . ?
C9 C1 C2 C3 -179.7(7) . . . . ?
C43 N5 C50 C45 0.8(7) . . . . ?
C43 N5 C50 C49 -179.2(7) . . . . ?
C43 C44 C45 C50 0.7(7) . . . . ?
C43 C44 C45 C46 178.0(7) . . . . ?
C44 C43 C51 O3 -172.4(6) . . . . ?
C44 C43 C51 N6 5.6(12) . . . . ?
C44 C45 C46 C47 -178.0(8) . . . . ?
C8 N1 C1 C9 -179.3(5) . . . . ?
C8 N1 C1 C2 0.1(7) . . . . ?
C8 C3 C2 C1 -1.8(8) . . . . ?
C8 C3 C4 C5 2.5(13) . . . . ?
C8 C7 C6 C5 -3.1(14) . . . . ?
C22 N3 C29 C24 0.5(7) . . . . ?
C22 N3 C29 C28 -178.8(7) . . . . ?
C22 C23 C24 C29 0.1(8) . . . . ?
C22 C23 C24 C25 178.5(8) . . . . ?
C50 N5 C43 C44 -0.4(7) . . . . ?
C50 N5 C43 C51 180.0(5) . . . . ?
C50 C45 C46 C47 -0.9(11) . . . . ?
C50 C49 C48 C47 -2.2(12) . . . . ?
C1 N1 C8 C3 -1.2(7) . . . . ?
C1 N1 C8 C7 -175.8(7) . . . . ?
C45 C50 C49 C48 0.3(11) . . . . ?
C45 C46 C47 C48 -1.1(12) . . . . ?
C51 N6 C52 C57 81.6(8) . . . . ?
C51 N6 C52 C53 -99.9(9) . . . . ?
C51 C43 C44 C45 179.4(6) . . . . ?
C31 N4 C30 O2 -179.8(5) . . . . ?
C31 N4 C30 C22 2.1(10) . . . . ?
C31 C32 C33 C34 -2.4(14) . . . . ?
C31 C36 C35 C34 -0.2(17) . . . . ?
C31 C36 C40 C41 -103.5(11) . . . . ?
C31 C36 C40 C42 128.9(10) . . . . ?
C52 N6 C51 O3 -178.5(5) . . . . ?
C52 N6 C51 C43 3.5(11) . . . . ?
C52 C57 C61 C62 -100.9(7) . . . . ?
C52 C57 C61 C63 135.6(7) . . . . ?
C52 C57 C56 C55 -0.8(11) . . . . ?
C52 C53 C54 C55 0.8(16) . . . . ?
C52 C53 C58 C60 -118.2(11) . . . . ?
C52 C53 C58 C59 118.2(11) . . . . ?
C57 C52 C53 C54 -3.7(14) . . . . ?
C57 C52 C53 C58 171.1(9) . . . . ?
C57 C56 C55 C54 -2.0(14) . . . . ?
C61 C57 C56 C55 176.2(7) . . . . ?
C3 C8 C7 C6 5.5(11) . . . . ?
C3 C4 C5 C6 -0.2(17) . . . . ?
C2 C3 C4 C5 179.5(10) . . . . ?
C23 C24 C25 C26 -179.5(9) . . . . ?
C10 N2 C9 O1 178.0(5) . . . . ?
C10 N2 C9 C1 0.1(11) . . . . ?
C10 C11 C12 C13 -0.5(15) . . . . ?
C10 C15 C19 C21 134.2(9) . . . . ?
C10 C15 C19 C20 -101.9(10) . . . . ?
C10 C15 C14 C13 -0.3(16) . . . . ?
C37 C32 C33 C34 -178.4(9) . . . . ?
C70 Si3 N8 Sm2 14.3(4) . . . . ?
C70 Si3 N8 Si4 -167.9(4) . . . . ?
C16 C11 C12 C13 -179.2(10) . . . . ?
C56 C57 C61 C62 82.4(8) . . . . ?
C56 C57 C61 C63 -41.2(9) . . . . ?
C56 C55 C54 C53 2.0(16) . . . . ?
C32 C31 C36 C35 -1.2(13) . . . . ?
C32 C31 C36 C40 178.7(9) . . . . ?
C32 C33 C34 C35 1.1(18) . . . . ?
C29 N3 C22 C30 179.9(5) . . . . ?
C29 N3 C22 C23 -0.4(7) . . . . ?
C29 C24 C25 C26 -1.3(13) . . . . ?
C77 Si5 N9 Sm3 14.3(4) . . . . ?
C77 Si5 N9 Si6 -166.9(4) . . . . ?
C24 C29 C28 C27 0.6(12) . . . . ?
C24 C25 C26 C27 1.3(16) . . . . ?
C64 Si1 N7 Sm1 14.6(4) . . . . ?
C64 Si1 N7 Si2 -166.4(3) . . . . ?
C7 C8 C3 C2 176.9(6) . . . . ?
C7 C8 C3 C4 -5.2(11) . . . . ?
C38 C37 C32 C31 140.5(7) . . . . ?
C38 C37 C32 C33 -43.6(10) . . . . ?
C11 C10 C15 C19 178.6(8) . . . . ?
C11 C10 C15 C14 -0.5(13) . . . . ?
C11 C12 C13 C14 -0.3(18) . . . . ?
C69 Si2 N7 Sm1 26.1(4) . . . . ?
C69 Si2 N7 Si1 -152.7(4) . . . . ?
C36 C31 C32 C37 178.3(8) . . . . ?
C36 C31 C32 C33 2.5(12) . . . . ?
C36 C35 C34 C33 0.2(19) . . . . ?
C65 Si1 N7 Sm1 -103.5(3) . . . . ?
C65 Si1 N7 Si2 75.5(4) . . . . ?
C49 C50 C45 C44 179.1(6) . . . . ?
C49 C50 C45 C46 1.3(10) . . . . ?
C49 C48 C47 C46 2.7(13) . . . . ?
C74 Si4 N8 Sm2 24.2(5) . . . . ?
C74 Si4 N8 Si3 -153.3(4) . . . . ?
C71 Si3 N8 Sm2 -103.9(4) . . . . ?
C71 Si3 N8 Si4 73.9(5) . . . . ?
C80 Si6 N9 Sm3 26.2(4) . . . . ?
C80 Si6 N9 Si5 -152.4(4) . . . . ?
C66 Si1 N7 Sm1 132.0(3) . . . . ?
C66 Si1 N7 Si2 -49.1(5) . . . . ?
C15 C10 C11 C16 179.5(7) . . . . ?
C15 C10 C11 C12 0.9(12) . . . . ?
C17 C16 C11 C10 -89.0(9) . . . . ?
C17 C16 C11 C12 89.7(10) . . . . ?
C53 C52 C57 C61 -173.2(8) . . . . ?
C53 C52 C57 C56 3.7(11) . . . . ?
C78 Si5 N9 Sm3 -103.9(4) . . . . ?
C78 Si5 N9 Si6 74.8(4) . . . . ?
C54 C53 C58 C60 56.4(15) . . . . ?
C54 C53 C58 C59 -67.2(14) . . . . ?
C4 C3 C2 C1 -179.0(9) . . . . ?
C4 C5 C6 C7 0.6(18) . . . . ?
C79 Si6 N9 Sm3 144.7(4) . . . . ?
C79 Si6 N9 Si5 -33.9(5) . . . . ?
C72 Si3 N8 Sm2 130.8(4) . . . . ?
C72 Si3 N8 Si4 -51.4(5) . . . . ?
C12 C13 C14 C15 0.7(19) . . . . ?
C18 C16 C11 C10 145.5(8) . . . . ?
C18 C16 C11 C12 -35.8(11) . . . . ?
C28 C29 C24 C23 179.0(7) . . . . ?
C28 C29 C24 C25 0.3(11) . . . . ?
C28 C27 C26 C25 -0.3(17) . . . . ?
C19 C15 C14 C13 -179.4(11) . . . . ?
C67 Si2 N7 Sm1 145.9(4) . . . . ?
C67 Si2 N7 Si1 -32.9(5) . . . . ?
C39 C37 C32 C31 -94.4(9) . . . . ?
C39 C37 C32 C33 81.4(9) . . . . ?
C26 C27 C28 C29 -0.7(14) . . . . ?
C14 C15 C19 C21 -46.7(13) . . . . ?
C14 C15 C19 C20 77.2(11) . . . . ?
C35 C36 C40 C41 76.4(13) . . . . ?
C35 C36 C40 C42 -51.3(14) . . . . ?
C40 C36 C35 C34 180.0(12) . . . . ?
C76 Si5 N9 Sm3 131.1(4) . . . . ?
C76 Si5 N9 Si6 -50.2(5) . . . . ?
C73 Si4 N8 Sm2 143.1(4) . . . . ?
C73 Si4 N8 Si3 -34.5(5) . . . . ?
C81 Si6 N9 Sm3 -93.6(4) . . . . ?
C81 Si6 N9 Si5 87.8(5) . . . . ?
C75 Si4 N8 Sm2 -94.5(5) . . . . ?
C75 Si4 N8 Si3 87.9(5) . . . . ?
C58 C53 C54 C55 -173.9(10) . . . . ?
C68 Si2 N7 Sm1 -93.5(4) . . . . ?
C68 Si2 N7 Si1 87.7(5) . . . . ?
O4 C85 C84 C83 1(2) . . . . ?
O4 C82 C83 C84 -20.5(19) . . . . ?
O5 C86 C87 C88 -15(2) . . . . ?
O5 C89 C88 C87 24(2) . . . . ?
C85 O4 C82 C83 23.4(19) . . . . ?
C82 O4 C85 C84 -16(2) . . . . ?
C82 C83 C84 C85 12(2) . . . . ?
C86 O5 C89 C88 -38.3(18) . . . . ?
C86 C87 C88 C89 -5(2) . . . . ?
C89 O5 C86 C87 35.1(19) . . . . ?
Li1 O4 C85 C84 172.8(11) . . . . ?
Li1 O4 C82 C83 -165.6(11) . . . . ?
Li1 O5 C86 C87 -155.9(11) . . . . ?
Li1 O5 C89 C88 152.8(11) . . . . ?
Li1 O6 C93 C92 177.4(11) . . . . ?
Li1 O6 C90 C91 176.4(12) . . . . ?
Li1 O7 C97 C96 -178.3(10) . . . . ?
Li1 O7 C94 C95 -171.3(10) . . . . ?
O6 C93 C92 C91 14(2) . . . . ?
O6 C90 C91 C92 4(2) . . . . ?
O7 C94 C95 C96 -7.0(19) . . . . ?
C97 O7 C94 C95 -10(2) . . . . ?
C97 C96 C95 C94 20(2) . . . . ?
C93 O6 C90 C91 6(2) . . . . ?
C94 O7 C97 C96 21(2) . . . . ?
C90 O6 C93 C92 -13(2) . . . . ?
C90 C91 C92 C93 -11(2) . . . . ?
C95 C96 C97 O7 -21.4(18) . . . . ?

loop_
_platon_squeeze_void_nr
_platon_squeeze_void_average_x
_platon_squeeze_void_average_y
_platon_squeeze_void_average_z
_platon_squeeze_void_volume
_platon_squeeze_void_count_electrons
_platon_squeeze_void_content
1 0.007 -0.013 0.507 2415 268 ' '
2 0.299 0.485 0.164 9 -1 ' '
3 0.701 0.515 0.836 9 -1 ' '
